data_7711435
loop_
_publ_author_name
'Zou, Ying'
'Lv, Wei'
'Xue, Zhe'
'Pan, Jie'
'Li, Xiao-Yu'
'Wang, Guo-Ming'

_publ_section_title
;
 The pentagram-typed Ln15 (Ln=Dy, Tb, Eu, Sm, Ho) clusters with different
 anion templates: magnetic and luminescent properties
;
_journal_name_full 'Dalton Transactions'
_journal_paper_doi 10.1039/D2DT02712G
_journal_year 2022
_chemical_formula_moiety 'C60 H160 Cl Ho15 N10 O80, 14(Cl)'
_chemical_formula_sum 'C60 H160 Cl15 Ho15 N10 O80'
_chemical_formula_weight 5307.67
_space_group_crystal_system orthorhombic
_space_group_IT_number 57
_space_group_name_Hall '-P 2c 2b'
_space_group_name_H-M_alt 'P b c m'
_atom_sites_solution_hydrogens mixed
_audit_creation_date 2022-01-12
_audit_creation_method
;
Olex2 1.2
(compiled 2018.05.29 svn.r3508 for OlexSys, GUI svn.r5506)
;
_audit_update_record
;
2022-01-13 deposited with the CCDC.	2022-10-05 downloaded from the CCDC.
;
_cell_angle_alpha 90
_cell_angle_beta 90
_cell_angle_gamma 90
_cell_formula_units_Z 4
_cell_length_a 21.4098(3)
_cell_length_b 29.7523(4)
_cell_length_c 24.2371(4)
_cell_measurement_reflns_used 22368
_cell_measurement_temperature 150.00(10)
_cell_measurement_theta_max 75.5050
_cell_measurement_theta_min 2.9520
_cell_volume 15438.8(4)
_computing_cell_refinement 'CrysAlisPro 1.171.41.110a (Rigaku OD, 2021)'
_computing_data_collection 'CrysAlisPro 1.171.41.110a (Rigaku OD, 2021)'
_computing_data_reduction 'CrysAlisPro 1.171.41.110a (Rigaku OD, 2021)'
_computing_molecular_graphics 'Olex2 (Dolomanov et al., 2009)'
_computing_publication_material 'Olex2 (Dolomanov et al., 2009)'
_computing_structure_refinement 'ShelXL (Sheldrick, 2015)'
_diffrn_ambient_environment N~2~
_diffrn_ambient_temperature 150.00(10)
_diffrn_detector 'Hybrid Pixel Array Detector'
_diffrn_detector_area_resol_mean 10.0000
_diffrn_detector_type HyPix
_diffrn_measured_fraction_theta_full 0.990
_diffrn_measured_fraction_theta_max 0.942
_diffrn_measurement_details
;
List of Runs (angles in degrees, time in seconds):

  # Type    Start    End  Width  t~exp~   \w     \q     \k     \f   Frames
#--------------------------------------------------------------------------
  1  \w     37.00 103.00   0.50    0.36    --  104.12-111.00  23.00  132
  2  \w    121.00 170.00   0.50    0.36    --  104.12  86.00-134.00   98
  3  \w     92.00 170.00   0.50    0.36    --  104.12  39.00  35.00  156
  4  \w     18.00  43.00   0.50    0.09    --   45.82-125.00-180.00   50
  5  \w    -21.00  14.00   0.50    0.09    --  -45.82  19.00-180.00   70
  6  \w    -74.00 -43.00   0.50    0.36    -- -104.00  77.00-180.00   62
  7  \w    -42.00  16.00   0.50    0.09    --  -45.82  39.00  35.00  116
  8  \w    -58.00 -31.00   0.50    0.36    -- -104.00  61.00  30.00   54
  9  \w    -66.00 -41.00   0.50    0.36    -- -104.00  61.00  60.00   50
 10  \w    -69.00 -41.00   0.50    0.36    -- -104.00  61.00  90.00   56
 11  \w   -112.00 -72.00   0.50    0.36    -- -104.00 125.00 150.00   80
 12  \w    -68.00 -31.00   0.50    0.36    -- -104.00 125.00 150.00   74
 13  \w    -88.00 -35.00   0.50    0.09    --  -45.82 -39.00-118.00  106
;
_diffrn_measurement_device 'four-circle diffractometer'
_diffrn_measurement_device_type 'XtaLAB Synergy R, DW system, HyPix'
_diffrn_measurement_method '\w scans'
_diffrn_orient_matrix_type 'CrysAlisPro convention (1999,Acta A55,543-557)'
_diffrn_orient_matrix_UB_11 0.0267236000
_diffrn_orient_matrix_UB_12 -0.0448956000
_diffrn_orient_matrix_UB_13 0.0210863000
_diffrn_orient_matrix_UB_21 -0.0234165000
_diffrn_orient_matrix_UB_22 0.0110759000
_diffrn_orient_matrix_UB_23 0.0585660000
_diffrn_orient_matrix_UB_31 -0.0625578000
_diffrn_orient_matrix_UB_32 -0.0232886000
_diffrn_orient_matrix_UB_33 -0.0129451000
_diffrn_radiation_monochromator mirror
_diffrn_radiation_probe x-ray
_diffrn_radiation_type CuK\a
_diffrn_radiation_wavelength 1.54184
_diffrn_reflns_av_R_equivalents 0.0906
_diffrn_reflns_av_unetI/netI 0.0650
_diffrn_reflns_Laue_measured_fraction_full 0.990
_diffrn_reflns_Laue_measured_fraction_max 0.942
_diffrn_reflns_limit_h_max 10
_diffrn_reflns_limit_h_min -25
_diffrn_reflns_limit_k_max 37
_diffrn_reflns_limit_k_min -37
_diffrn_reflns_limit_l_max 30
_diffrn_reflns_limit_l_min -30
_diffrn_reflns_number 53272
_diffrn_reflns_point_group_measured_fraction_full 0.990
_diffrn_reflns_point_group_measured_fraction_max 0.942
_diffrn_reflns_theta_full 67.684
_diffrn_reflns_theta_max 76.751
_diffrn_reflns_theta_min 2.543
_diffrn_source 'Rotating-anode X-ray tube'
_diffrn_source_type 'Rigaku (Cu) X-ray Source'
_exptl_absorpt_coefficient_mu 16.728
_exptl_absorpt_correction_T_max 1.00000
_exptl_absorpt_correction_T_min 0.17492
_exptl_absorpt_correction_type multi-scan
_exptl_absorpt_process_details
;
CrysAlisPro 1.171.41.110a (Rigaku Oxford Diffraction, 2021)
Empirical absorption correction using spherical harmonics,
implemented in SCALE3 ABSPACK scaling algorithm.
;
_exptl_crystal_colour colourless
_exptl_crystal_density_diffrn 2.283
_exptl_crystal_description block
_exptl_crystal_F_000 9960
_exptl_crystal_size_max 0.2
_exptl_crystal_size_mid 0.12
_exptl_crystal_size_min 0.1
_refine_diff_density_max 4.798
_refine_diff_density_min -3.423
_refine_diff_density_rms 0.421
_refine_ls_extinction_method none
_refine_ls_goodness_of_fit_ref 1.016
_refine_ls_hydrogen_treatment mixed
_refine_ls_matrix_type full
_refine_ls_number_parameters 860
_refine_ls_number_reflns 15720
_refine_ls_number_restraints 128
_refine_ls_restrained_S_all 1.017
_refine_ls_R_factor_all 0.1120
_refine_ls_R_factor_gt 0.0955
_refine_ls_shift/su_max 0.001
_refine_ls_shift/su_mean 0.000
_refine_ls_structure_factor_coef Fsqd
_refine_ls_weighting_details 'w=1/[\s^2^(Fo^2^)+(0.1820P)^2^+310.0208P] where P=(Fo^2^+2Fc^2^)/3'
_refine_ls_weighting_scheme calc
_refine_ls_wR_factor_gt 0.2622
_refine_ls_wR_factor_ref 0.2857
_reflns_Friedel_coverage 0.000
_reflns_number_gt 12348
_reflns_number_total 15720
_reflns_threshold_expression 'I > 2\s(I)'
_cod_data_source_file d2dt02712g2.cif
_cod_data_source_block 5
_cod_database_code 7711435
_shelx_shelxl_version_number 2014/7
_shelx_space_group_comment
;
The symmetry employed for this shelxl refinement is uniquely defined
by the following loop, which should always be used as a source of
symmetry information in preference to the above space-group names.
They are only intended as comments.
;
_diffrn_oxdiff_digest_frames
;
011a737294839c89e5268f1be8b2d4ba0e00035dafe
;
_reflns_odcompleteness_completeness 99.64
_reflns_odcompleteness_iscentric 1
_reflns_odcompleteness_theta 66.97
_olex2_refinement_description
;
1. Fixed Uiso
 At 1.2 times of:
  All C(H,H) groups, H34 of O34, H35 of O35, H1 of O1, H24 of O24, H20 of O20,
   H8 of O8, H9 of O9, H5 of O5, H17 of O17, H7 of O7, H12 of O12, All N(H)
  groups
 At 1.5 times of:
  All O(H,H) groups, H33 of O33, H32 of O32, H31 of O31, H25 of O25, H28 of
  O28, H23 of O23, H27 of O27, H26 of O26, H29 of O29, H30 of O30, H21 of O21,
  H22 of O22, H11 of O11, H14 of O14
2. Restrained distances
 O11-H11
 0.87 with sigma of 0.01
 O14-H14
 0.87 with sigma of 0.01
 O21-H21
 0.87 with sigma of 0.01
 O25-H25
 0.87 with sigma of 0.01
 O26-H26
 0.87 with sigma of 0.01
 O28-H28
 0.87 with sigma of 0.01
 O29-H29
 0.87 with sigma of 0.01
 H24-O24
 0.9 with sigma of 0.02
 H24-C30
 2 with sigma of 0.02
 O23-H23
 0.87 with sigma of 0.01
 C26-H23
 1.874652 with sigma of 0.02
 C22-H25
 1.865107 with sigma of 0.02
 C25-H21
 1.9019 with sigma of 0.02
 C21-H28
 1.927606 with sigma of 0.02
 C16-H26
 1.914931 with sigma of 0.02
 C23-H29
 1.931584 with sigma of 0.02
 Ho7-H21
 3.008234 with sigma of 0.02
 Ho7-H25
 3.018335 with sigma of 0.02
 C13-H11
 1.894629 with sigma of 0.02
 Ho4-H26
 3.012827 with sigma of 0.02
 Ho5-H11
 3.039455 with sigma of 0.02
 Ho5-H28
 3.038243 with sigma of 0.02
 C11-H14
 1.887024 with sigma of 0.02
 Ho8-H29
 3.062816 with sigma of 0.02
 Ho8-H14
 3.002823 with sigma of 0.02
 Ho4-H23
 3.010038 with sigma of 0.02
3. Uiso/Uaniso restraints and constraints
C15 \\sim C16 \\sim C24 \\sim C26 \\sim O30: within 1.7A with sigma of 0.001
and sigma for terminal atoms of 0.002
N2 \\sim C17 \\sim C20 \\sim O22 \\sim O24 \\sim C28 \\sim C30 \\sim O33:
within 1.7A with sigma of 0.001 and sigma for terminal atoms of 0.002
C7 \\sim C11 \\sim O14 \\sim C23 \\sim C27 \\sim O29 \\sim O32: within 1.7A
with sigma of 0.001 and sigma for terminal atoms of 0.002
4.a Riding coordinates:
 C26(H26A,H26B)
4.b Rotating group:
 O1W(H1WA,H1WB), O2W(H2WA,H2WB), O3W(H3WA,H3WB), O4W(H4WA,H4WB), O5W(H5WA,H5WB)
4.c Ternary CH refined with riding coordinates:
 O1(H1), N1(H1A), N2(H2), N3(H3), N4(H4), O5(H5), N5(H5A), O7(H7), O8(H8),
 O9(H9), O12(H12), O17(H17), O20(H20), O34(H34), O35(H35)
4.d Secondary CH2 refined with riding coordinates:
 C6(H6A,H6B), C9(H9A,H9B), C10(H10A,H10B), C11(H11A,H11B), C12(H12A,H12B),
 C13(H13A,H13B), C14(H14A,H14B), C16(H16A,H16B), C18(H18A,H18B), C20(H20A,H20B),
  C21(H21A,H21B), C22(H22A,H22B), C23(H23A,H23B), C24(H24A,H24B), C25(H25A,
 H25B), C27(H27A,H27B), C28(H28A,H28B), C29(H29A,H29B), C30(H30A,H30B)
4.e Tetrahedral OH refined with riding coordinates:
 O30(H30)
4.f Idealised tetrahedral OH refined as rotating group:
 O22(H22), O27(H27), O31(H31), O32(H32), O33(H33)
;
_olex2_submission_special_instructions 'No special instructions were received'
_oxdiff_exptl_absorpt_empirical_details
;
Empirical correction (ABSPACK) includes:
- Absorption correction using spherical harmonics
- Frame scaling
;
_oxdiff_exptl_absorpt_empirical_full_max 3.535
_oxdiff_exptl_absorpt_empirical_full_min 0.398

loop_
_space_group_symop_operation_xyz
'x, y, z'
'-x, -y, z+1/2'
'-x, y+1/2, -z+1/2'
'x, -y+1/2, -z'
'-x, -y, -z'
'x, y, -z-1/2'
'x, -y-1/2, z-1/2'
'-x, y-1/2, z'

loop_
_atom_site_label
_atom_site_type_symbol
_atom_site_fract_x
_atom_site_fract_y
_atom_site_fract_z
_atom_site_U_iso_or_equiv
_atom_site_adp_type
_atom_site_occupancy
_atom_site_site_symmetry_order
_atom_site_calc_flag
_atom_site_refinement_flags_posn
_atom_site_refinement_flags_adp
_atom_site_refinement_flags_occupancy
_atom_site_disorder_assembly
_atom_site_disorder_group
Ho1 Ho 0.59581(5) 0.2500 0.5000 0.0169(2) Uani 1 2 d S T P . .
O1W O 0.8033(4) 0.3631(3) 0.6646(4) 0.0353(19) Uani 1 1 d . . . . .
H1WA H 0.8167 0.3771 0.6957 0.053 Uiso 1 1 d GR . . . .
H1WB H 0.7615 0.3615 0.6698 0.053 Uiso 1 1 d GR . . . .
O1 O 0.7603(4) 0.4180(2) 0.5045(3) 0.0185(14) Uani 1 1 d . . . . .
H1 H 0.7340 0.4457 0.5074 0.022 Uiso 1 1 calc R . . . .
N1 N 0.9397(4) 0.4331(3) 0.5959(4) 0.0260(19) Uani 1 1 d . . . . .
H1A H 0.9600 0.4341 0.5587 0.031 Uiso 1 1 calc R . . . .
C1 C 0.9443(5) 0.1401(4) 0.6141(4) 0.024(2) Uani 1 1 d . . . . .
Ho2 Ho 0.70113(4) 0.35186(2) 0.49995(3) 0.0174(2) Uani 1 1 d . . . . .
O2W O 0.6132(4) 0.1785(3) 0.3351(3) 0.0319(18) Uani 1 1 d . . . . .
H2WA H 0.6417 0.1591 0.3204 0.048 Uiso 1 1 d GR . . . .
H2WB H 0.5852 0.1818 0.3070 0.048 Uiso 1 1 d GR . . . .
O2 O 0.5420(3) 0.2620(3) 0.4111(3) 0.0210(14) Uani 1 1 d . . . . .
N2 N 0.5696(6) 0.4370(4) 0.5991(5) 0.0447(12) Uani 1 1 d . U . . .
H2 H 0.5760 0.4516 0.5624 0.054 Uiso 1 1 calc R . . . .
C2 C 0.9569(5) 0.3526(3) 0.6096(4) 0.021(2) Uani 1 1 d . . . . .
Ho3 Ho 0.86877(3) 0.31298(2) 0.49891(3) 0.0157(2) Uani 1 1 d . . . . .
O3W O 0.6061(5) 0.3205(3) 0.3353(3) 0.038(2) Uani 1 1 d . . . . .
H3WA H 0.5790 0.3167 0.3067 0.057 Uiso 1 1 d GR . . . .
H3WB H 0.6320 0.3424 0.3226 0.057 Uiso 1 1 d GR . . . .
O3 O 0.9231(3) 0.1749(2) 0.5897(3) 0.0217(15) Uani 1 1 d . . . . .
N3 N 0.7388(5) 0.4774(3) 0.3997(4) 0.029(2) Uani 1 1 d . . . . .
H3 H 0.7217 0.4868 0.4363 0.035 Uiso 1 1 calc R . . . .
C3 C 0.6602(6) 0.4203(3) 0.3867(4) 0.026(2) Uani 1 1 d . . . . .
Ho4 Ho 0.82758(4) 0.40777(2) 0.58142(3) 0.0181(2) Uani 1 1 d D . . . .
Cl4 Cl 0.7513(10) 0.2500 0.5000 0.190(9) Uani 1 2 d S T P . .
O4W O 0.7953(4) 0.3669(4) 0.3338(4) 0.043(2) Uani 1 1 d . . . . .
H4WA H 0.7555 0.3700 0.3209 0.064 Uiso 1 1 d GR . . . .
H4WB H 0.8187 0.3772 0.3050 0.064 Uiso 1 1 d GR . . . .
O4 O 0.9037(3) 0.3477(2) 0.5879(3) 0.0228(15) Uani 1 1 d . . . . .
N4 N 0.4420(4) 0.3137(3) 0.4019(4) 0.0256(19) Uani 1 1 d . . . . .
H4 H 0.4247 0.3045 0.4385 0.031 Uiso 1 1 calc R . . . .
C4 C 0.6798(5) 0.4231(3) 0.6124(4) 0.021(2) Uani 1 1 d . . . . .
Ho5 Ho 0.55216(4) 0.34434(3) 0.41870(3) 0.0195(2) Uani 1 1 d D . . . .
O5 O 0.6436(3) 0.3046(2) 0.4448(3) 0.0177(13) Uani 1 1 d . . . . .
H5 H 0.6675 0.2920 0.4129 0.021 Uiso 1 1 calc R . . . .
O5W O 0.9206(5) 0.2498(3) 0.6651(4) 0.038(2) Uani 1 1 d . . . . .
H5WA H 0.9192 0.2230 0.6826 0.058 Uiso 1 1 d GR . . . .
H5WB H 0.9384 0.2679 0.6906 0.058 Uiso 1 1 d GR . . . .
N5 N 1.0452(5) 0.1746(4) 0.6018(4) 0.031(2) Uani 1 1 d . . . . .
H5A H 1.0512 0.1590 0.5656 0.037 Uiso 1 1 calc R . . . .
C5 C 0.4952(5) 0.2439(3) 0.3873(4) 0.019(2) Uani 1 1 d . . . . .
Ho6 Ho 0.56304(4) 0.14627(2) 0.41754(3) 0.0189(2) Uani 1 1 d . . . . .
O6 O 0.6681(3) 0.3851(2) 0.5889(3) 0.0203(14) Uani 1 1 d . . . . .
C6 C 1.0099(6) 0.1438(4) 0.6369(5) 0.033(3) Uani 1 1 d . . . . .
H6A H 1.0087 0.1553 0.6752 0.040 Uiso 1 1 calc R . . . .
H6B H 1.0301 0.1139 0.6372 0.040 Uiso 1 1 calc R . . . .
Ho7 Ho 0.98311(4) 0.24555(3) 0.58190(3) 0.0199(2) Uani 1 1 d D . . . .
O7 O 0.6435(3) 0.3028(2) 0.5550(3) 0.0149(13) Uani 1 1 d . . . . .
H7 H 0.6676 0.2898 0.5865 0.018 Uiso 1 1 calc R . . . .
C7 C 0.7774(8) 0.5146(5) 0.3792(7) 0.0538(13) Uani 1 1 d . U . . .
Ho8 Ho 0.81170(4) 0.41142(2) 0.41723(3) 0.0199(2) Uani 1 1 d D . . . .
O8 O 0.7877(3) 0.3372(2) 0.4442(3) 0.0182(13) Uani 1 1 d . . . . .
H8 H 0.7785 0.3167 0.4125 0.022 Uiso 1 1 calc R . . . .
C8 C 0.4040(5) 0.3527(4) 0.3819(5) 0.031(3) Uani 1 1 d . . . . .
O9 O 0.8774(3) 0.25172(19) 0.5553(3) 0.0159(14) Uani 1 1 d . . . . .
H9 H 0.8478 0.2523 0.5872 0.019 Uiso 1 1 calc R . . . .
C9 C 0.6849(6) 0.4635(4) 0.3653(5) 0.032(3) Uani 1 1 d . . . . .
H9A H 0.6982 0.4599 0.3264 0.038 Uiso 1 1 calc R . . . .
H9B H 0.6519 0.4869 0.3667 0.038 Uiso 1 1 calc R . . . .
O10 O 0.7002(3) 0.3932(2) 0.4107(3) 0.0221(15) Uani 1 1 d . . . . .
C10 C 0.9741(5) 0.3993(4) 0.6291(5) 0.030(2) Uani 1 1 d . . . . .
H10A H 0.9632 0.4026 0.6686 0.036 Uiso 1 1 calc R . . . .
H10B H 1.0196 0.4040 0.6251 0.036 Uiso 1 1 calc R . . . .
O11 O 0.4711(4) 0.3943(3) 0.4475(4) 0.0297(17) Uani 1 1 d D . . . .
H11 H 0.4686(16) 0.411(3) 0.477(3) 0.045 Uiso 1 1 d DR . . . .
C11 C 0.8257(8) 0.5233(5) 0.4246(7) 0.0524(13) Uani 1 1 d D U . . .
H11A H 0.8585 0.5437 0.4104 0.063 Uiso 1 1 calc R . . . .
H11B H 0.8051 0.5383 0.4562 0.063 Uiso 1 1 calc R . . . .
O12 O 0.5990(3) 0.3814(2) 0.4948(2) 0.0161(14) Uani 1 1 d . . . . .
H12 H 0.5978 0.4149 0.4919 0.019 Uiso 1 1 calc R . . . .
C12 C 0.6242(6) 0.4488(4) 0.6337(5) 0.033(3) Uani 1 1 d . . . . .
H12A H 0.6160 0.4407 0.6726 0.040 Uiso 1 1 calc R . . . .
H12B H 0.6323 0.4815 0.6317 0.040 Uiso 1 1 calc R . . . .
O13 O 0.9956(3) 0.3208(3) 0.6160(3) 0.0269(16) Uani 1 1 d . . . . .
C13 C 0.4084(6) 0.3873(4) 0.4284(6) 0.034(3) Uani 1 1 d D . . . .
H13A H 0.3912 0.4162 0.4152 0.041 Uiso 1 1 calc R . . . .
H13B H 0.3823 0.3771 0.4598 0.041 Uiso 1 1 calc R . . . .
O14 O 0.8536(5) 0.4824(3) 0.4427(5) 0.0514(14) Uani 1 1 d D U . . .
H14 H 0.8933(13) 0.4884(8) 0.448(4) 0.077 Uiso 1 1 d DR . . . .
C14 C 0.4434(5) 0.2735(4) 0.3668(5) 0.030(2) Uani 1 1 d . . . . .
H14A H 0.4510 0.2820 0.3279 0.035 Uiso 1 1 calc R . . . .
H14B H 0.4030 0.2574 0.3689 0.035 Uiso 1 1 calc R . . . .
O15 O 0.6040(3) 0.4101(2) 0.3822(3) 0.0240(15) Uani 1 1 d . . . . .
C15 C 0.9357(7) 0.4798(5) 0.6161(6) 0.0460(15) Uani 1 1 d . U . . .
O16 O 0.4923(3) 0.2017(2) 0.3804(3) 0.0250(15) Uani 1 1 d . . . . .
C16 C 0.9020(7) 0.4795(5) 0.6715(6) 0.0455(16) Uani 1 1 d D U . . .
H16A H 0.9304 0.4694 0.7013 0.055 Uiso 1 1 calc R . . . .
H16B H 0.8864 0.5099 0.6807 0.055 Uiso 1 1 calc R . . . .
O17 O 0.5277(3) 0.1884(3) 0.4934(3) 0.0188(14) Uani 1 1 d . . . . .
H17 H 0.4829 0.1975 0.4901 0.023 Uiso 1 1 calc R . . . .
C17 C 0.5068(7) 0.4515(5) 0.6194(6) 0.0456(11) Uani 1 1 d . U . . .
O18 O 0.9132(4) 0.1043(2) 0.6202(3) 0.0270(16) Uani 1 1 d . . . . .
C18 C 0.3359(6) 0.3406(5) 0.3717(7) 0.046(3) Uani 1 1 d . . . . .
H18A H 0.3122 0.3684 0.3639 0.056 Uiso 1 1 calc R . . . .
H18B H 0.3333 0.3211 0.3387 0.056 Uiso 1 1 calc R . . . .
O19 O 0.7335(4) 0.4385(2) 0.6188(3) 0.0270(16) Uani 1 1 d . . . . .
C19 C 1.1073(6) 0.1890(5) 0.6201(6) 0.040(3) Uani 1 1 d . . . . .
O20 O 0.9753(3) 0.2934(2) 0.5050(3) 0.0178(14) Uani 1 1 d . . . . .
H20 H 1.0035 0.3201 0.5074 0.021 Uiso 1 1 calc R . . . .
C20 C 0.4620(7) 0.4390(5) 0.5733(6) 0.0454(11) Uani 1 1 d . U . . .
H20A H 0.4185 0.4433 0.5861 0.054 Uiso 1 1 calc R . . . .
H20B H 0.4690 0.4590 0.5413 0.054 Uiso 1 1 calc R . . . .
O21 O 1.0885(4) 0.2495(3) 0.5541(4) 0.040(2) Uani 1 1 d D . . . .
H21 H 1.1059(19) 0.264(4) 0.527(4) 0.060 Uiso 1 1 d DR . . . .
C21 C 0.4322(6) 0.3712(5) 0.3298(5) 0.040(3) Uani 1 1 d D . . . .
H21A H 0.4221 0.3515 0.2981 0.048 Uiso 1 1 calc R . . . .
H21B H 0.4155 0.4016 0.3221 0.048 Uiso 1 1 calc R . . . .
O22 O 0.4705(5) 0.3942(3) 0.5571(4) 0.0451(12) Uani 1 1 d . U . . .
H22 H 0.4776 0.3931 0.5231 0.068 Uiso 1 1 calc GR . . . .
C22 C 1.0982(7) 0.2168(5) 0.6733(6) 0.045(3) Uani 1 1 d D . . . .
H22A H 1.0872 0.1968 0.7046 0.054 Uiso 1 1 calc R . . . .
H22B H 1.1371 0.2331 0.6827 0.054 Uiso 1 1 calc R . . . .
O23 O 0.8447(6) 0.4846(3) 0.5586(4) 0.055(3) Uani 1 1 d D . . . .
H23 H 0.8168(11) 0.5060(7) 0.556(4) 0.083 Uiso 1 1 d DR . . . .
C23 C 0.8080(8) 0.5003(4) 0.3271(7) 0.0544(14) Uani 1 1 d D U . . .
H23A H 0.7770 0.4990 0.2969 0.065 Uiso 1 1 calc R . . . .
H23B H 0.8410 0.5220 0.3167 0.065 Uiso 1 1 calc R . . . .
O24 O 0.5142(5) 0.3826(3) 0.6653(4) 0.0452(12) Uani 1 1 d D U . . .
H24 H 0.483(2) 0.3617(11) 0.664(7) 0.054 Uiso 1 1 d DR . . . .
C24 C 1.0010(7) 0.5020(5) 0.6250(7) 0.0471(15) Uani 1 1 d . U . . .
H24A H 0.9970 0.5304 0.6460 0.056 Uiso 1 1 calc R . . . .
H24B H 1.0294 0.4815 0.6451 0.056 Uiso 1 1 calc R . . . .
O25 O 1.0498(6) 0.2471(3) 0.6629(4) 0.058(3) Uani 1 1 d D . . . .
H25 H 1.057(4) 0.2710(15) 0.683(3) 0.086 Uiso 1 1 d DR . . . .
C25 C 1.1335(5) 0.2177(5) 0.5742(6) 0.040(3) Uani 1 1 d D . . . .
H25A H 1.1706 0.2340 0.5879 0.048 Uiso 1 1 calc R . . . .
H25B H 1.1470 0.1980 0.5435 0.048 Uiso 1 1 calc R . . . .
O26 O 0.8513(4) 0.4488(3) 0.6653(3) 0.037(2) Uani 1 1 d D . . . .
H26 H 0.836(4) 0.442(3) 0.6975(10) 0.056 Uiso 1 1 d DR . . . .
C26 C 0.9017(7) 0.5054(5) 0.5719(6) 0.0460(16) Uani 1 1 d D U . . .
H26A H 0.8936 0.5363 0.5852 0.055 Uiso 1 1 d R . . . .
H26B H 0.9281 0.5074 0.5385 0.055 Uiso 1 1 d R . . . .
O27 O 0.3074(5) 0.3179(5) 0.4173(6) 0.069(4) Uani 1 1 d . . . . .
H27 H 0.2770 0.3027 0.4061 0.104 Uiso 1 1 calc GR . . . .
C27 C 0.7405(9) 0.5585(5) 0.3677(7) 0.0552(14) Uani 1 1 d . U . . .
H27A H 0.7695 0.5822 0.3547 0.066 Uiso 1 1 calc R . . A 1
H27B H 0.7090 0.5531 0.3386 0.066 Uiso 1 1 calc R . . A 1
O28 O 0.4983(5) 0.3731(6) 0.3381(4) 0.076(4) Uani 1 1 d D . . . .
H28 H 0.5154(18) 0.389(6) 0.311(5) 0.114 Uiso 1 1 d DR . . . .
C28 C 0.5048(7) 0.5031(4) 0.6300(7) 0.0476(12) Uani 1 1 d . U . . .
H28A H 0.5441 0.5123 0.6482 0.057 Uiso 1 1 calc R . . . .
H28B H 0.5026 0.5189 0.5940 0.057 Uiso 1 1 calc R . . . .
O29 O 0.8346(6) 0.4568(3) 0.3361(5) 0.0551(14) Uani 1 1 d D U . . .
H29 H 0.860(7) 0.450(3) 0.309(4) 0.083 Uiso 1 1 d DR . . . .
C29 C 1.1518(7) 0.1505(6) 0.6335(8) 0.063(5) Uani 1 1 d . . . . .
H29A H 1.1556 0.1316 0.6001 0.075 Uiso 1 1 calc R . . . .
H29B H 1.1935 0.1636 0.6407 0.075 Uiso 1 1 calc R . . . .
O30 O 1.0237(5) 0.5105(4) 0.5695(5) 0.0522(17) Uani 1 1 d . U . . .
H30 H 1.0293 0.4859 0.5532 0.078 Uiso 1 1 calc R . . . .
C30 C 0.4931(7) 0.4280(5) 0.6724(6) 0.0453(11) Uani 1 1 d D U . . .
H30A H 0.5155 0.4426 0.7033 0.054 Uiso 1 1 calc R . . . .
H30B H 0.4477 0.4287 0.6803 0.054 Uiso 1 1 calc R . . . .
O31 O 1.1372(7) 0.1226(6) 0.6772(7) 0.094(5) Uani 1 1 d . . . . .
H31 H 1.1697 0.1095 0.6881 0.141 Uiso 1 1 calc GR . . . .
O32 O 0.7096(6) 0.5732(4) 0.4182(5) 0.0615(16) Uani 1 1 d . U . B 1
H32 H 0.6946 0.5990 0.4134 0.092 Uiso 1 1 calc GR . . B 1
O33 O 0.4553(5) 0.5167(4) 0.6620(5) 0.0546(15) Uani 1 1 d . U . . .
H33 H 0.4572 0.5446 0.6669 0.082 Uiso 1 1 calc GR . . . .
O34 O 0.7863(3) 0.3377(2) 0.5542(3) 0.0169(13) Uani 1 1 d . . . . .
H34 H 0.7771 0.3172 0.5859 0.020 Uiso 1 1 calc R . . . .
O35 O 0.8745(3) 0.3922(2) 0.4929(3) 0.0176(14) Uani 1 1 d . . . . .
H35 H 0.9182 0.4037 0.4897 0.021 Uiso 1 1 calc R . . . .
Cl9 Cl 0.4657(9) 0.3338(4) 0.7500 0.159(6) Uani 1 2 d S T P . .
Cl7 Cl 0.6421(2) 0.48769(12) 0.50160(15) 0.0518(9) Uani 1 1 d . . . . .
Cl1 Cl 0.6851(2) 0.37988(18) 0.2500 0.0449(10) Uani 1 2 d S T P . .
Cl11 Cl 0.5540(2) 0.25009(12) 0.7500 0.0335(9) Uani 1 2 d S T P . .
Cl2 Cl 0.7489(4) 0.2498(2) 0.3698(3) 0.102(2) Uani 1 1 d . . . . .
Cl8 Cl 0.6902(2) 0.37800(14) 0.7500 0.0357(9) Uani 1 2 d S T P . .
Cl3 Cl 0.4012(5) 0.2500 0.5000 0.216(12) Uani 1 2 d S T P . .
Cl10 Cl 0.9034(3) 0.3312(2) 0.7500 0.0518(12) Uani 1 2 d S T P . .
Cl5 Cl 0.8967(2) 0.32789(16) 0.2500 0.0420(10) Uani 1 2 d S T P . .
Cl12 Cl 0.7701(6) 0.4645(5) 0.7500 0.136(4) Uani 1 2 d S T P . .
Cl6 Cl 1.02663(18) 0.10130(13) 0.50452(14) 0.0493(9) Uani 1 1 d . . . . .

loop_
_atom_site_aniso_label
_atom_site_aniso_U_11
_atom_site_aniso_U_22
_atom_site_aniso_U_33
_atom_site_aniso_U_23
_atom_site_aniso_U_13
_atom_site_aniso_U_12
Ho1 0.0207(5) 0.0138(5) 0.0163(5) -0.0035(3) 0.000 0.000
O1W 0.042(5) 0.032(4) 0.032(5) 0.003(4) 0.008(4) 0.005(4)
O1 0.032(4) 0.012(3) 0.012(3) 0.002(2) 0.001(3) 0.009(3)
N1 0.028(5) 0.024(4) 0.026(5) -0.004(4) -0.003(4) -0.018(4)
C1 0.037(6) 0.025(5) 0.011(4) -0.009(4) -0.003(4) 0.010(4)
Ho2 0.0207(4) 0.0135(4) 0.0179(4) -0.0003(2) -0.0034(3) -0.0009(3)
O2W 0.040(4) 0.033(4) 0.022(4) 0.001(3) 0.001(3) 0.014(4)
O2 0.018(3) 0.021(3) 0.024(4) -0.007(3) 0.000(3) -0.002(3)
N2 0.059(3) 0.033(2) 0.042(3) 0.001(2) 0.012(2) 0.019(2)
C2 0.023(5) 0.023(5) 0.016(5) -0.006(4) -0.001(4) -0.004(4)
Ho3 0.0206(4) 0.0106(4) 0.0159(4) 0.0020(2) -0.0009(2) 0.0004(3)
O3W 0.060(6) 0.031(4) 0.023(4) -0.004(3) 0.005(4) -0.011(4)
O3 0.030(4) 0.011(3) 0.024(4) 0.004(3) -0.006(3) 0.010(3)
N3 0.047(6) 0.021(4) 0.019(4) 0.005(3) -0.001(4) 0.003(4)
C3 0.052(7) 0.016(5) 0.011(4) 0.001(4) 0.000(4) 0.004(5)
Ho4 0.0286(4) 0.0109(4) 0.0149(4) -0.0005(2) -0.0012(3) -0.0042(3)
Cl4 0.162(15) 0.155(16) 0.25(3) -0.018(12) 0.000 0.000
O4W 0.041(5) 0.063(6) 0.025(5) -0.019(4) -0.009(4) 0.011(4)
O4 0.021(4) 0.022(4) 0.025(4) 0.006(3) -0.004(3) -0.010(3)
N4 0.023(4) 0.031(5) 0.022(4) 0.001(4) -0.003(4) 0.000(4)
C4 0.036(6) 0.009(4) 0.018(5) -0.001(3) 0.004(4) 0.001(4)
Ho5 0.0205(4) 0.0225(4) 0.0156(4) -0.0001(3) -0.0030(3) 0.0031(3)
O5 0.021(3) 0.014(3) 0.018(3) -0.003(3) -0.001(3) -0.004(3)
O5W 0.063(6) 0.029(5) 0.023(5) -0.001(3) 0.011(4) -0.011(4)
N5 0.034(5) 0.038(5) 0.021(5) 0.002(4) -0.007(4) 0.004(4)
C5 0.020(5) 0.020(5) 0.019(5) -0.001(4) 0.008(4) -0.001(4)
Ho6 0.0249(4) 0.0155(4) 0.0163(4) -0.0013(3) 0.0006(3) -0.0063(3)
O6 0.029(4) 0.010(3) 0.021(4) -0.004(3) -0.003(3) 0.001(3)
C6 0.038(6) 0.032(6) 0.029(6) 0.005(5) -0.001(5) 0.018(5)
Ho7 0.0217(4) 0.0220(4) 0.0160(4) -0.0010(3) -0.0031(3) 0.0039(3)
O7 0.025(3) 0.005(3) 0.014(3) 0.000(2) -0.004(3) -0.002(2)
C7 0.078(3) 0.026(2) 0.058(3) 0.015(2) 0.014(3) 0.009(2)
Ho8 0.0336(4) 0.0114(4) 0.0146(4) 0.0027(3) -0.0001(3) 0.0016(3)
O8 0.028(3) 0.013(3) 0.014(3) -0.003(2) -0.005(3) 0.001(3)
C8 0.020(5) 0.040(7) 0.034(6) 0.000(5) -0.007(4) 0.009(5)
O9 0.022(3) 0.008(3) 0.017(3) 0.007(2) 0.004(3) -0.002(2)
C9 0.048(7) 0.018(5) 0.029(6) 0.007(4) -0.005(5) 0.008(5)
O10 0.023(4) 0.019(3) 0.024(4) 0.002(3) -0.006(3) 0.007(3)
C10 0.030(6) 0.019(5) 0.042(7) -0.011(5) -0.016(5) -0.004(4)
O11 0.028(4) 0.020(4) 0.041(5) -0.004(3) -0.009(3) 0.007(3)
C11 0.077(3) 0.024(2) 0.057(3) 0.015(2) 0.014(3) 0.008(2)
O12 0.023(3) 0.014(3) 0.011(3) 0.001(2) -0.001(2) 0.010(3)
C12 0.048(7) 0.015(5) 0.037(7) -0.011(4) 0.006(5) 0.005(5)
O13 0.026(4) 0.031(4) 0.024(4) -0.008(3) -0.007(3) -0.002(3)
C13 0.032(6) 0.022(5) 0.048(7) 0.002(5) -0.008(5) 0.005(5)
O14 0.075(4) 0.023(2) 0.056(3) 0.015(2) 0.014(3) 0.007(2)
C14 0.022(5) 0.035(6) 0.032(6) -0.008(5) -0.003(4) 0.004(4)
O15 0.027(4) 0.022(4) 0.023(4) 0.007(3) -0.007(3) 0.005(3)
C15 0.057(4) 0.035(3) 0.046(3) -0.010(3) 0.006(3) -0.021(3)
O16 0.026(4) 0.022(4) 0.027(4) -0.004(3) -0.005(3) -0.005(3)
C16 0.056(4) 0.035(3) 0.045(4) -0.010(3) 0.006(3) -0.021(3)
O17 0.017(3) 0.025(4) 0.015(3) -0.003(3) 0.002(2) 0.001(3)
C17 0.060(3) 0.034(2) 0.043(2) 0.0009(19) 0.012(2) 0.020(2)
O18 0.036(4) 0.018(4) 0.027(4) 0.006(3) -0.007(3) 0.007(3)
C18 0.028(6) 0.049(8) 0.062(9) 0.003(7) -0.019(6) 0.006(6)
O19 0.037(4) 0.014(3) 0.030(4) -0.005(3) -0.001(3) -0.001(3)
C19 0.035(6) 0.048(8) 0.035(7) -0.002(6) -0.011(5) 0.010(6)
O20 0.019(3) 0.020(3) 0.015(3) 0.000(2) -0.001(2) -0.003(3)
C20 0.059(3) 0.035(2) 0.043(2) 0.001(2) 0.011(2) 0.020(2)
O21 0.027(4) 0.049(6) 0.045(6) 0.008(4) -0.006(4) 0.000(4)
C21 0.033(6) 0.053(8) 0.033(7) 0.011(6) -0.017(5) -0.004(6)
O22 0.058(3) 0.035(2) 0.043(3) 0.001(2) 0.011(2) 0.021(2)
C22 0.044(7) 0.057(9) 0.035(7) 0.002(6) -0.021(6) 0.003(6)
O23 0.106(9) 0.008(4) 0.052(6) 0.002(4) -0.049(6) -0.010(4)
C23 0.079(3) 0.026(2) 0.058(3) 0.015(2) 0.014(3) 0.010(2)
O24 0.061(3) 0.033(2) 0.042(3) 0.001(2) 0.013(2) 0.018(2)
C24 0.058(4) 0.036(3) 0.047(3) -0.010(3) 0.006(3) -0.021(3)
O25 0.074(8) 0.070(8) 0.029(5) -0.022(5) -0.027(5) 0.045(6)
C25 0.017(5) 0.066(9) 0.038(7) 0.001(6) -0.003(5) 0.004(5)
O26 0.041(5) 0.045(5) 0.026(4) -0.009(4) 0.012(3) -0.032(4)
C26 0.057(4) 0.035(3) 0.046(4) -0.009(3) 0.006(3) -0.022(3)
O27 0.035(6) 0.087(10) 0.086(9) 0.020(7) -0.015(5) -0.013(6)
C27 0.079(3) 0.027(2) 0.059(3) 0.015(2) 0.013(3) 0.009(2)
O28 0.034(5) 0.162(14) 0.031(5) 0.037(7) -0.001(4) -0.010(7)
C28 0.061(3) 0.036(2) 0.045(2) 0.001(2) 0.012(2) 0.019(2)
O29 0.080(4) 0.027(2) 0.058(3) 0.015(2) 0.015(3) 0.011(2)
C29 0.030(7) 0.070(11) 0.088(13) 0.009(10) -0.010(8) 0.021(7)
O30 0.062(4) 0.042(3) 0.052(4) -0.009(3) 0.005(3) -0.018(3)
C30 0.060(3) 0.033(2) 0.042(2) 0.001(2) 0.012(2) 0.019(2)
O31 0.070(9) 0.109(12) 0.103(12) 0.047(10) -0.014(8) 0.021(8)
O32 0.084(4) 0.035(3) 0.066(4) 0.013(3) 0.012(3) 0.009(3)
O33 0.068(3) 0.043(3) 0.053(3) 0.003(3) 0.011(3) 0.017(3)
O34 0.024(3) 0.013(3) 0.014(3) 0.003(2) -0.003(3) -0.004(3)
O35 0.026(4) 0.014(3) 0.013(3) -0.001(2) 0.000(3) -0.004(3)
Cl9 0.263(18) 0.108(9) 0.106(8) 0.000 0.000 0.039(10)
Cl7 0.067(2) 0.0335(17) 0.055(2) 0.0141(14) 0.0143(16) 0.0173(16)
Cl1 0.050(2) 0.056(3) 0.028(2) 0.000 0.000 -0.007(2)
Cl11 0.045(2) 0.0284(19) 0.027(2) 0.000 0.000 0.0035(15)
Cl2 0.131(6) 0.093(4) 0.083(4) 0.003(3) -0.013(4) -0.020(4)
Cl8 0.046(2) 0.037(2) 0.0239(19) 0.000 0.000 -0.0094(18)
Cl3 0.069(6) 0.44(3) 0.142(11) 0.170(16) 0.000 0.000
Cl10 0.060(3) 0.061(3) 0.035(2) 0.000 0.000 0.004(2)
Cl5 0.058(3) 0.039(2) 0.029(2) 0.000 0.000 0.004(2)
Cl12 0.124(8) 0.175(12) 0.109(8) 0.000 0.000 -0.003(8)
Cl6 0.054(2) 0.0463(19) 0.047(2) -0.0154(14) -0.0184(15) 0.0199(16)

loop_
_atom_type_symbol
_atom_type_description
_atom_type_scat_dispersion_real
_atom_type_scat_dispersion_imag
_atom_type_scat_source
C C 0.0181 0.0091 'International Tables Vol C Tables 4.2.6.8 and 6.1.1.4'
H H 0.0000 0.0000 'International Tables Vol C Tables 4.2.6.8 and 6.1.1.4'
Cl Cl 0.3639 0.7018 'International Tables Vol C Tables 4.2.6.8 and 6.1.1.4'
Ho Ho -14.9734 3.7046 'International Tables Vol C Tables 4.2.6.8 and 6.1.1.4'
N N 0.0311 0.0180 'International Tables Vol C Tables 4.2.6.8 and 6.1.1.4'
O O 0.0492 0.0322 'International Tables Vol C Tables 4.2.6.8 and 6.1.1.4'

loop_
_geom_angle_atom_site_label_1
_geom_angle_atom_site_label_2
_geom_angle_atom_site_label_3
_geom_angle
_geom_angle_site_symmetry_1
_geom_angle_site_symmetry_3
_geom_angle_publ_flag
O2 Ho1 O2 124.4(3) 4_556 . ?
O2 Ho1 Ho5 118.41(17) 4_556 . ?
O2 Ho1 Ho5 43.86(17) . . ?
O2 Ho1 Ho5 43.87(17) 4_556 4_556 ?
O2 Ho1 Ho5 118.41(17) . 4_556 ?
O2 Ho1 Ho6 105.01(17) . 4_556 ?
O2 Ho1 Ho6 64.30(17) . . ?
O2 Ho1 Ho6 105.01(17) 4_556 . ?
O2 Ho1 Ho6 64.30(17) 4_556 4_556 ?
Ho5 Ho1 Ho5 149.51(4) 4_556 . ?
Ho5 Ho1 Ho6 107.80(2) . . ?
Ho5 Ho1 Ho6 66.151(18) . 4_556 ?
Ho5 Ho1 Ho6 107.80(2) 4_556 4_556 ?
Ho5 Ho1 Ho6 66.151(18) 4_556 . ?
O5 Ho1 O2 143.5(2) . 4_556 ?
O5 Ho1 O2 66.6(2) . . ?
O5 Ho1 O2 143.5(2) 4_556 . ?
O5 Ho1 O2 66.6(2) 4_556 4_556 ?
O5 Ho1 Ho5 41.36(17) . . ?
O5 Ho1 Ho5 168.58(17) 4_556 . ?
O5 Ho1 Ho5 168.58(17) . 4_556 ?
O5 Ho1 Ho5 41.36(17) 4_556 4_556 ?
O5 Ho1 O5 128.2(3) 4_556 . ?
O5 Ho1 Ho6 110.42(16) . . ?
O5 Ho1 Ho6 79.33(17) 4_556 . ?
O5 Ho1 Ho6 110.42(16) 4_556 4_556 ?
O5 Ho1 Ho6 79.33(16) . 4_556 ?
O5 Ho1 O17 140.8(2) . . ?
O5 Ho1 O17 76.6(2) 4_556 . ?
O5 Ho1 O17 76.6(2) . 4_556 ?
O5 Ho1 O17 140.8(2) 4_556 4_556 ?
Ho6 Ho1 Ho6 158.40(4) 4_556 . ?
O7 Ho1 O2 127.8(2) 4_556 4_556 ?
O7 Ho1 O2 127.8(2) . . ?
O7 Ho1 O2 78.5(2) 4_556 . ?
O7 Ho1 O2 78.5(2) . 4_556 ?
O7 Ho1 Ho5 84.16(16) . . ?
O7 Ho1 Ho5 84.16(16) 4_556 4_556 ?
O7 Ho1 Ho5 109.59(16) 4_556 . ?
O7 Ho1 Ho5 109.59(16) . 4_556 ?
O7 Ho1 O5 87.1(2) . 4_556 ?
O7 Ho1 O5 87.1(2) 4_556 . ?
O7 Ho1 O5 70.3(3) . . ?
O7 Ho1 O5 70.3(2) 4_556 4_556 ?
O7 Ho1 Ho6 37.83(16) . 4_556 ?
O7 Ho1 Ho6 37.84(16) 4_556 . ?
O7 Ho1 Ho6 162.97(16) 4_556 4_556 ?
O7 Ho1 Ho6 162.97(16) . . ?
O7 Ho1 O7 127.3(3) . 4_556 ?
O7 Ho1 O17 148.1(2) . . ?
O7 Ho1 O17 72.7(2) 4_556 . ?
O7 Ho1 O17 72.7(2) . 4_556 ?
O7 Ho1 O17 148.1(2) 4_556 4_556 ?
O17 Ho1 O2 69.9(2) . 4_556 ?
O17 Ho1 O2 69.9(2) 4_556 . ?
O17 Ho1 O2 76.4(2) . . ?
O17 Ho1 O2 76.4(2) 4_556 4_556 ?
O17 Ho1 Ho5 114.54(18) . . ?
O17 Ho1 Ho5 42.09(17) 4_556 . ?
O17 Ho1 Ho5 42.09(17) . 4_556 ?
O17 Ho1 Ho5 114.54(18) 4_556 4_556 ?
O17 Ho1 Ho6 124.28(17) 4_556 . ?
O17 Ho1 Ho6 37.24(16) . . ?
O17 Ho1 Ho6 124.28(17) . 4_556 ?
O17 Ho1 Ho6 37.24(16) 4_556 4_556 ?
O17 Ho1 O17 103.1(4) 4_556 . ?
H1WA O1W H1WB 102.9 . . ?
Ho4 O1W H1WA 111.3 . . ?
Ho4 O1W H1WB 110.5 . . ?
Ho2 O1 H1 113.0 . . ?
Ho2 O1 Ho4 104.9(3) . . ?
Ho2 O1 Ho8 98.0(2) . . ?
Ho4 O1 H1 113.0 . . ?
Ho4 O1 Ho8 113.9(3) . . ?
Ho8 O1 H1 113.0 . . ?
Ho4 N1 H1A 107.1 . . ?
C10 N1 H1A 107.1 . . ?
C10 N1 Ho4 110.0(6) . . ?
C15 N1 H1A 107.1 . . ?
C15 N1 Ho4 105.7(8) . . ?
C15 N1 C10 119.1(10) . . ?
O3 C1 C6 116.2(10) . . ?
O18 C1 O3 123.4(10) . . ?
O18 C1 C6 120.4(10) . . ?
O1 Ho2 Ho4 37.86(16) . . ?
O1 Ho2 Cl4 127.6(4) . . ?
O1 Ho2 Ho6 114.13(17) . 4_556 ?
O1 Ho2 O6 77.2(2) . . ?
O1 Ho2 Ho8 41.52(15) . . ?
O1 Ho2 O10 68.3(2) . . ?
O1 Ho2 O12 101.0(2) . . ?
Cl4 Ho2 Ho4 100.2(3) . . ?
Cl4 Ho2 Ho6 106.9(3) . 4_556 ?
Cl4 Ho2 Ho8 104.2(3) . . ?
O5 Ho2 O1 146.2(2) . . ?
O5 Ho2 Ho4 165.25(17) . . ?
O5 Ho2 Cl4 66.6(3) . . ?
O5 Ho2 Ho6 83.77(17) . 4_556 ?
O5 Ho2 O6 126.7(2) . . ?
O5 Ho2 O7 70.5(3) . . ?
O5 Ho2 Ho8 109.39(17) . . ?
O5 Ho2 O8 88.6(2) . . ?
O5 Ho2 O10 78.0(2) . . ?
O5 Ho2 O12 72.5(2) . . ?
Ho6 Ho2 Ho4 107.27(2) 4_556 . ?
Ho6 Ho2 Ho8 148.81(3) 4_556 . ?
O6 Ho2 Ho4 64.51(17) . . ?
O6 Ho2 Cl4 118.19(17) . . ?
O6 Ho2 Ho6 43.04(17) . 4_556 ?
O6 Ho2 Ho8 118.67(17) . . ?
O6 Ho2 O10 123.8(2) . . ?
O7 Ho2 O1 141.8(2) . . ?
O7 Ho2 Ho4 111.07(16) . . ?
O7 Ho2 Cl4 65.6(3) . . ?
O7 Ho2 Ho6 41.45(16) . 4_556 ?
O7 Ho2 O6 66.5(2) . . ?
O7 Ho2 Ho8 169.31(16) . . ?
O7 Ho2 O8 129.4(2) . . ?
O7 Ho2 O10 143.4(2) . . ?
O7 Ho2 O12 76.8(2) . . ?
Ho8 Ho2 Ho4 66.18(2) . . ?
O8 Ho2 O1 75.8(2) . . ?
O8 Ho2 Ho4 79.26(16) . . ?
O8 Ho2 Cl4 63.8(3) . . ?
O8 Ho2 Ho6 169.93(16) . 4_556 ?
O8 Ho2 O6 143.7(2) . . ?
O8 Ho2 Ho8 40.70(16) . . ?
O8 Ho2 O10 66.1(2) . . ?
O8 Ho2 O12 140.8(2) . . ?
O10 Ho2 Ho4 104.15(17) . . ?
O10 Ho2 Cl4 117.95(18) . . ?
O10 Ho2 Ho6 118.22(16) . 4_556 ?
O10 Ho2 Ho8 43.29(17) . . ?
O12 Ho2 Ho4 122.22(17) . . ?
O12 Ho2 Cl4 131.3(4) . . ?
O12 Ho2 Ho6 41.93(15) . 4_556 ?
O12 Ho2 O6 68.4(2) . . ?
O12 Ho2 Ho8 113.60(17) . . ?
O12 Ho2 O10 76.3(2) . . ?
O34 Ho2 O1 72.4(2) . . ?
O34 Ho2 Ho4 37.04(16) . . ?
O34 Ho2 Cl4 63.9(3) . . ?
O34 Ho2 O5 130.5(2) . . ?
O34 Ho2 Ho6 109.93(17) . 4_556 ?
O34 Ho2 O6 78.5(2) . . ?
O34 Ho2 O7 88.7(2) . . ?
O34 Ho2 Ho8 83.46(16) . . ?
O34 Ho2 O8 70.4(3) . . ?
O34 Ho2 O10 126.7(2) . . ?
O34 Ho2 O12 146.9(2) . . ?
H2WA O2W H2WB 102.4 . . ?
Ho6 O2W H2WA 111.2 . . ?
Ho6 O2W H2WB 111.2 . . ?
Ho5 O2 Ho1 92.2(2) . . ?
C5 O2 Ho1 134.4(7) . . ?
C5 O2 Ho5 121.6(7) . . ?
Ho6 N2 H2 107.0 4_556 . ?
C12 N2 H2 107.0 . . ?
C12 N2 Ho6 111.5(7) . 4_556 ?
C12 N2 C17 117.2(11) . . ?
C17 N2 H2 107.0 . . ?
C17 N2 Ho6 106.7(9) . 4_556 ?
O4 C2 C10 117.1(9) . . ?
O4 C2 O13 123.5(9) . . ?
O13 C2 C10 119.3(9) . . ?
O3 Ho3 Ho4 119.22(16) 4_556 . ?
O3 Ho3 Cl4 118.20(17) 4_556 . ?
O3 Ho3 O4 123.2(2) 4_556 . ?
O3 Ho3 Ho7 43.48(17) 4_556 4_556 ?
O3 Ho3 Ho8 65.10(17) 4_556 . ?
Ho4 Ho3 Ho7 149.16(3) . 4_556 ?
Ho4 Ho3 Ho8 66.23(2) . . ?
Cl4 Ho3 Ho4 105.63(18) . . ?
Cl4 Ho3 Ho7 105.17(19) . 4_556 ?
Cl4 Ho3 Ho8 102.15(19) . . ?
O4 Ho3 Ho4 42.73(18) . . ?
O4 Ho3 Cl4 118.58(17) . . ?
O4 Ho3 Ho7 117.81(18) . 4_556 ?
O4 Ho3 Ho8 103.31(17) . . ?
Ho7 Ho3 Ho8 108.31(2) 4_556 . ?
O8 Ho3 O3 78.9(3) . 4_556 ?
O8 Ho3 Ho4 83.63(16) . . ?
O8 Ho3 Cl4 65.6(2) . . ?
O8 Ho3 O4 126.3(2) . . ?
O8 Ho3 Ho7 110.62(17) . 4_556 ?
O8 Ho3 Ho8 37.14(17) . . ?
O8 Ho3 O9 89.7(2) . 4_556 ?
O8 Ho3 O20 147.4(2) . . ?
O8 Ho3 O34 70.2(3) . . ?
O8 Ho3 O35 72.0(2) . . ?
O9 Ho3 O3 126.8(2) . 4_556 ?
O9 Ho3 O3 66.1(2) 4_556 4_556 ?
O9 Ho3 Ho4 108.40(18) . . ?
O9 Ho3 Ho4 170.19(17) 4_556 . ?
O9 Ho3 Cl4 64.9(2) 4_556 . ?
O9 Ho3 Cl4 65.4(2) . . ?
O9 Ho3 O4 143.1(2) 4_556 . ?
O9 Ho3 O4 77.9(2) . . ?
O9 Ho3 Ho7 83.32(18) . 4_556 ?
O9 Ho3 Ho7 40.46(17) 4_556 4_556 ?
O9 Ho3 Ho8 111.93(16) 4_556 . ?
O9 Ho3 Ho8 165.34(18) . . ?
O9 Ho3 O8 131.0(2) . . ?
O9 Ho3 O9 70.9(3) . 4_556 ?
O9 Ho3 O20 75.8(2) 4_556 . ?
O9 Ho3 O20 71.8(2) . . ?
O9 Ho3 O34 88.2(2) . . ?
O9 Ho3 O35 141.5(2) 4_556 . ?
O9 Ho3 O35 145.9(2) . . ?
O20 Ho3 O3 68.6(2) . 4_556 ?
O20 Ho3 Ho4 113.55(17) . . ?
O20 Ho3 Cl4 128.8(3) . . ?
O20 Ho3 O4 76.1(2) . . ?
O20 Ho3 Ho7 41.75(16) . 4_556 ?
O20 Ho3 Ho8 122.84(17) . . ?
O20 Ho3 O35 101.5(3) . . ?
O34 Ho3 O3 144.0(2) . 4_556 ?
O34 Ho3 Ho4 40.79(16) . . ?
O34 Ho3 Cl4 65.0(2) . . ?
O34 Ho3 O4 66.5(2) . . ?
O34 Ho3 Ho7 169.20(16) . 4_556 ?
O34 Ho3 Ho8 79.08(16) . . ?
O34 Ho3 O9 129.9(2) . 4_556 ?
O34 Ho3 O20 140.6(2) . . ?
O34 Ho3 O35 76.2(2) . . ?
O35 Ho3 O3 77.1(2) . 4_556 ?
O35 Ho3 Ho4 42.22(16) . . ?
O35 Ho3 Cl4 129.6(3) . . ?
O35 Ho3 O4 68.1(2) . . ?
O35 Ho3 Ho7 114.52(17) . 4_556 ?
O35 Ho3 Ho8 37.23(16) . . ?
H3WA O3W H3WB 102.8 . . ?
Ho5 O3W H3WA 111.5 . . ?
Ho5 O3W H3WB 111.1 . . ?
C1 O3 Ho3 133.6(6) . 4_556 ?
C1 O3 Ho7 122.7(7) . . ?
Ho3 O3 Ho7 93.1(2) 4_556 . ?
C7 N3 H3 107.0 . . ?
C7 N3 Ho8 107.0(8) . . ?
C7 N3 C9 117.2(10) . . ?
Ho8 N3 H3 107.0 . . ?
C9 N3 H3 107.0 . . ?
C9 N3 Ho8 111.0(6) . . ?
O10 C3 C9 117.0(11) . . ?
O15 C3 C9 121.6(10) . . ?
O15 C3 O10 121.4(9) . . ?
O1W Ho4 N1 104.2(3) . . ?
O1W Ho4 Ho2 92.2(2) . . ?
O1W Ho4 Ho3 94.8(2) . . ?
O1 Ho4 O1W 125.6(3) . . ?
O1 Ho4 N1 130.0(3) . . ?
O1 Ho4 Ho2 37.25(18) . . ?
O1 Ho4 Ho3 79.11(16) . . ?
O1 Ho4 O4 123.6(2) . . ?
O1 Ho4 O19 74.8(3) . . ?
O1 Ho4 O23 77.8(3) . . ?
O1 Ho4 O26 136.1(3) . . ?
O1 Ho4 O35 65.1(2) . . ?
N1 Ho4 Ho2 152.7(2) . . ?
N1 Ho4 Ho3 94.5(2) . . ?
Ho3 Ho4 Ho2 62.07(2) . . ?
O4 Ho4 O1W 72.1(3) . . ?
O4 Ho4 N1 64.8(3) . . ?
O4 Ho4 Ho2 101.12(17) . . ?
O4 Ho4 Ho3 44.54(17) . . ?
O4 Ho4 O26 100.2(3) . . ?
O19 Ho4 O1W 73.6(3) . . ?
O19 Ho4 N1 129.1(3) . . ?
O19 Ho4 Ho2 76.13(18) . . ?
O19 Ho4 Ho3 136.30(17) . . ?
O19 Ho4 O4 145.5(2) . . ?
O19 Ho4 O26 70.5(3) . . ?
O19 Ho4 O35 139.6(3) . . ?
O23 Ho4 O1W 137.6(3) . . ?
O23 Ho4 N1 66.5(4) . . ?
O23 Ho4 Ho2 114.6(2) . . ?
O23 Ho4 Ho3 126.2(3) . . ?
O23 Ho4 O4 128.3(3) . . ?
O23 Ho4 O19 81.4(4) . . ?
O23 Ho4 O26 71.2(3) . . ?
O23 Ho4 O35 85.1(3) . . ?
O26 Ho4 O1W 68.4(3) . . ?
O26 Ho4 N1 62.4(3) . . ?
O26 Ho4 Ho2 144.9(2) . . ?
O26 Ho4 Ho3 144.7(2) . . ?
O34 Ho4 O1W 70.9(3) . . ?
O34 Ho4 O1 70.5(2) . . ?
O34 Ho4 N1 130.9(3) . . ?
O34 Ho4 Ho2 35.74(16) . . ?
O34 Ho4 Ho3 40.29(17) . . ?
O34 Ho4 O4 67.5(2) . . ?
O34 Ho4 O19 97.4(2) . . ?
O34 Ho4 O23 147.4(3) . . ?
O34 Ho4 O26 139.3(3) . . ?
O34 Ho4 O35 74.8(2) . . ?
O35 Ho4 O1W 135.2(3) . . ?
O35 Ho4 N1 77.7(3) . . ?
O35 Ho4 Ho2 75.32(17) . . ?
O35 Ho4 Ho3 41.17(16) . . ?
O35 Ho4 O4 68.7(2) . . ?
O35 Ho4 O26 139.0(2) . . ?
Ho2 Cl4 Ho2 140.9(7) . 4_556 ?
Ho3 Cl4 Ho2 72.83(12) . . ?
Ho3 Cl4 Ho2 146.2(6) 4_556 . ?
Ho3 Cl4 Ho2 72.83(12) 4_556 4_556 ?
Ho3 Cl4 Ho2 146.2(6) . 4_556 ?
Ho3 Cl4 Ho3 73.4(5) 4_556 . ?
H4WA O4W H4WB 102.5 . . ?
Ho8 O4W H4WA 111.4 . . ?
Ho8 O4W H4WB 111.8 . . ?
C2 O4 Ho3 132.5(7) . . ?
C2 O4 Ho4 123.2(7) . . ?
Ho4 O4 Ho3 92.7(2) . . ?
Ho5 N4 H4 107.3 . . ?
C8 N4 H4 107.3 . . ?
C8 N4 Ho5 106.0(7) . . ?
C14 N4 H4 107.3 . . ?
C14 N4 Ho5 111.3(6) . . ?
C14 N4 C8 117.1(9) . . ?
O6 C4 C12 116.1(10) . . ?
O19 C4 O6 123.8(9) . . ?
O19 C4 C12 120.0(9) . . ?
Ho1 Ho5 Ho2 62.16(2) . . ?
O2 Ho5 Ho1 43.98(17) . . ?
O2 Ho5 Ho2 99.98(17) . . ?
O2 Ho5 N4 63.5(3) . . ?
O3W Ho5 Ho1 96.1(2) . . ?
O3W Ho5 Ho2 92.9(2) . . ?
O3W Ho5 O2 71.9(3) . . ?
O3W Ho5 N4 101.6(3) . . ?
N4 Ho5 Ho1 92.8(2) . . ?
N4 Ho5 Ho2 152.5(2) . . ?
O5 Ho5 Ho1 40.71(16) . . ?
O5 Ho5 Ho2 35.83(16) . . ?
O5 Ho5 O2 66.3(2) . . ?
O5 Ho5 O3W 71.6(3) . . ?
O5 Ho5 N4 128.7(3) . . ?
O5 Ho5 O11 146.3(3) . . ?
O5 Ho5 O15 97.0(2) . . ?
O5 Ho5 O17 75.0(2) . 4_556 ?
O5 Ho5 O28 141.5(4) . . ?
O11 Ho5 Ho1 121.4(2) . . ?
O11 Ho5 Ho2 115.26(19) . . ?
O11 Ho5 O2 125.2(3) . . ?
O11 Ho5 O3W 140.2(3) . . ?
O11 Ho5 N4 66.4(3) . . ?
O11 Ho5 O15 86.4(3) . . ?
O11 Ho5 O17 80.5(3) . 4_556 ?
O11 Ho5 O28 70.7(4) . . ?
O12 Ho5 Ho1 79.88(16) . . ?
O12 Ho5 Ho2 37.37(16) . . ?
O12 Ho5 O2 123.8(2) . . ?
O12 Ho5 O3W 125.6(3) . . ?
O12 Ho5 N4 132.7(3) . . ?
O12 Ho5 O5 71.1(2) . . ?
O12 Ho5 O11 77.9(2) . . ?
O12 Ho5 O15 73.5(2) . . ?
O12 Ho5 O17 65.8(2) . 4_556 ?
O12 Ho5 O28 131.6(4) . . ?
O15 Ho5 Ho1 136.18(17) . . ?
O15 Ho5 Ho2 75.76(17) . . ?
O15 Ho5 O2 144.8(2) . . ?
O15 Ho5 O3W 73.4(3) . . ?
O15 Ho5 N4 130.7(3) . . ?
O15 Ho5 O28 68.8(3) . . ?
O17 Ho5 Ho1 40.96(17) 4_556 . ?
O17 Ho5 Ho2 75.19(17) 4_556 . ?
O17 Ho5 O2 69.1(2) 4_556 . ?
O17 Ho5 O3W 136.2(3) 4_556 . ?
O17 Ho5 N4 78.2(3) 4_556 . ?
O17 Ho5 O15 139.0(2) 4_556 . ?
O17 Ho5 O28 139.0(3) 4_556 . ?
O28 Ho5 Ho1 148.2(4) . . ?
O28 Ho5 Ho2 143.7(3) . . ?
O28 Ho5 O2 104.4(4) . . ?
O28 Ho5 O3W 70.1(4) . . ?
O28 Ho5 N4 63.9(3) . . ?
Ho1 O5 Ho5 97.9(2) . . ?
Ho1 O5 H5 113.9 . . ?
Ho2 O5 Ho1 109.0(3) . . ?
Ho2 O5 Ho5 107.0(3) . . ?
Ho2 O5 H5 113.9 . . ?
Ho5 O5 H5 113.9 . . ?
H5WA O5W H5WB 102.7 . . ?
Ho7 O5W H5WA 111.2 . . ?
Ho7 O5W H5WB 111.6 . . ?
C6 N5 H5A 106.6 . . ?
C6 N5 Ho7 111.2(7) . . ?
C6 N5 C19 118.4(10) . . ?
Ho7 N5 H5A 106.6 . . ?
C19 N5 H5A 106.6 . . ?
C19 N5 Ho7 106.9(8) . . ?
O2 C5 C14 118.8(9) . . ?
O16 C5 O2 121.1(10) . . ?
O16 C5 C14 120.0(10) . . ?
Ho2 Ho6 Ho1 62.15(2) 4_556 . ?
O2W Ho6 Ho1 91.7(2) . . ?
O2W Ho6 Ho2 95.0(2) . 4_556 ?
O2W Ho6 N2 103.3(4) . 4_556 ?
N2 Ho6 Ho1 152.6(3) 4_556 . ?
N2 Ho6 Ho2 93.4(3) 4_556 4_556 ?
O6 Ho6 Ho1 100.20(16) 4_556 . ?
O6 Ho6 Ho2 43.81(16) 4_556 4_556 ?
O6 Ho6 O2W 72.3(3) 4_556 . ?
O6 Ho6 N2 64.0(3) 4_556 4_556 ?
O7 Ho6 Ho1 36.22(15) 4_556 . ?
O7 Ho6 Ho2 40.23(15) 4_556 4_556 ?
O7 Ho6 O2W 70.4(3) 4_556 . ?
O7 Ho6 N2 129.0(3) 4_556 4_556 ?
O7 Ho6 O6 66.2(2) 4_556 4_556 ?
O7 Ho6 O12 74.9(2) 4_556 4_556 ?
O7 Ho6 O16 97.1(2) 4_556 . ?
O7 Ho6 O22 147.4(3) 4_556 4_556 ?
O7 Ho6 O24 140.2(3) 4_556 4_556 ?
O12 Ho6 Ho1 75.54(16) 4_556 . ?
O12 Ho6 Ho2 41.00(16) 4_556 4_556 ?
O12 Ho6 O2W 135.3(3) 4_556 . ?
O12 Ho6 N2 77.7(3) 4_556 4_556 ?
O12 Ho6 O6 68.3(2) 4_556 4_556 ?
O12 Ho6 O16 139.8(2) 4_556 . ?
O12 Ho6 O24 138.5(3) 4_556 4_556 ?
O16 Ho6 Ho1 75.71(17) . . ?
O16 Ho6 Ho2 135.89(17) . 4_556 ?
O16 Ho6 O2W 72.9(3) . . ?
O16 Ho6 N2 130.4(3) . 4_556 ?
O16 Ho6 O6 144.8(2) . 4_556 ?
O16 Ho6 O24 70.3(3) . 4_556 ?
O17 Ho6 Ho1 37.16(18) . . ?
O17 Ho6 Ho2 79.64(17) . 4_556 ?
O17 Ho6 O2W 124.6(3) . . ?
O17 Ho6 N2 132.0(3) . 4_556 ?
O17 Ho6 O6 123.4(2) . 4_556 ?
O17 Ho6 O7 71.1(2) . 4_556 ?
O17 Ho6 O12 66.1(2) . 4_556 ?
O17 Ho6 O16 74.0(3) . . ?
O17 Ho6 O22 78.5(3) . 4_556 ?
O17 Ho6 O24 134.3(3) . 4_556 ?
O22 Ho6 Ho1 115.6(3) 4_556 . ?
O22 Ho6 Ho2 123.3(2) 4_556 4_556 ?
O22 Ho6 O2W 139.8(3) 4_556 . ?
O22 Ho6 N2 65.9(4) 4_556 4_556 ?
O22 Ho6 O6 125.8(3) 4_556 4_556 ?
O22 Ho6 O12 82.3(3) 4_556 4_556 ?
O22 Ho6 O16 85.4(3) 4_556 . ?
O22 Ho6 O24 71.2(3) 4_556 4_556 ?
O24 Ho6 Ho1 144.7(2) 4_556 . ?
O24 Ho6 Ho2 145.9(3) 4_556 4_556 ?
O24 Ho6 O2W 69.8(3) 4_556 . ?
O24 Ho6 N2 62.7(4) 4_556 4_556 ?
O24 Ho6 O6 102.1(3) 4_556 4_556 ?
C4 O6 Ho2 132.8(6) . . ?
C4 O6 Ho6 122.9(7) . 4_556 ?
Ho6 O6 Ho2 93.2(2) 4_556 . ?
C1 C6 H6A 110.1 . . ?
C1 C6 H6B 110.1 . . ?
N5 C6 C1 108.2(9) . . ?
N5 C6 H6A 110.1 . . ?
N5 C6 H6B 110.1 . . ?
H6A C6 H6B 108.4 . . ?
Ho3 Ho7 Ho3 61.40(2) 4_556 . ?
Ho3 Ho7 Ho7 59.161(18) 4_556 4_556 ?
Ho3 Ho7 Ho7 55.193(18) . 4_556 ?
O3 Ho7 Ho3 99.03(16) . . ?
O3 Ho7 Ho3 43.43(16) . 4_556 ?
O3 Ho7 N5 63.3(3) . . ?
O3 Ho7 Ho7 97.64(17) . 4_556 ?
O5W Ho7 Ho3 93.3(3) . . ?
O5W Ho7 Ho3 95.9(2) . 4_556 ?
O5W Ho7 O3 72.2(3) . . ?
O5W Ho7 N5 100.0(3) . . ?
O5W Ho7 Ho7 145.8(3) . 4_556 ?
O5W Ho7 O25 69.6(4) . . ?
N5 Ho7 Ho3 152.6(2) . . ?
N5 Ho7 Ho3 93.3(2) . 4_556 ?
N5 Ho7 Ho7 104.2(2) . 4_556 ?
O9 Ho7 Ho3 35.49(14) . . ?
O9 Ho7 Ho3 40.00(16) . 4_556 ?
O9 Ho7 O3 65.7(2) . . ?
O9 Ho7 O5W 72.2(3) . . ?
O9 Ho7 N5 128.2(3) . . ?
O9 Ho7 Ho7 73.85(18) . 4_556 ?
O9 Ho7 O13 97.4(2) . . ?
O9 Ho7 O20 74.4(2) . 4_556 ?
O9 Ho7 O25 141.6(4) . . ?
O13 Ho7 Ho3 135.77(18) . 4_556 ?
O13 Ho7 Ho3 76.01(18) . . ?
O13 Ho7 O3 145.6(3) . . ?
O13 Ho7 O5W 74.1(3) . . ?
O13 Ho7 N5 130.6(3) . . ?
O13 Ho7 Ho7 106.32(19) . 4_556 ?
O13 Ho7 O20 139.2(3) . 4_556 ?
O13 Ho7 O25 68.8(3) . . ?
O20 Ho7 Ho3 75.12(17) 4_556 . ?
O20 Ho7 Ho3 79.18(17) . 4_556 ?
O20 Ho7 Ho3 40.68(17) 4_556 4_556 ?
O20 Ho7 Ho3 37.30(17) . . ?
O20 Ho7 O3 67.8(2) 4_556 . ?
O20 Ho7 O3 122.6(2) . . ?
O20 Ho7 O5W 135.6(3) 4_556 . ?
O20 Ho7 O5W 126.1(3) . . ?
O20 Ho7 N5 78.6(3) 4_556 . ?
O20 Ho7 N5 133.7(3) . . ?
O20 Ho7 Ho7 32.86(17) 4_556 4_556 ?
O20 Ho7 Ho7 33.76(17) . 4_556 ?
O20 Ho7 O9 70.6(2) . . ?
O20 Ho7 O13 73.5(3) . . ?
O20 Ho7 O20 66.0(3) . 4_556 ?
O20 Ho7 O21 79.1(3) . . ?
O20 Ho7 O25 139.2(3) 4_556 . ?
O20 Ho7 O25 132.2(4) . . ?
O21 Ho7 Ho3 121.4(3) . 4_556 ?
O21 Ho7 Ho3 116.4(2) . . ?
O21 Ho7 O3 124.2(3) . . ?
O21 Ho7 O5W 139.8(4) . . ?
O21 Ho7 N5 66.1(3) . . ?
O21 Ho7 Ho7 73.2(3) . 4_556 ?
O21 Ho7 O9 146.6(3) . . ?
O21 Ho7 O13 86.9(3) . . ?
O21 Ho7 O20 80.8(3) . 4_556 ?
O21 Ho7 O25 70.6(4) . . ?
O25 Ho7 Ho3 148.4(3) . 4_556 ?
O25 Ho7 Ho3 143.9(2) . . ?
O25 Ho7 O3 105.1(3) . . ?
O25 Ho7 N5 63.5(3) . . ?
O25 Ho7 Ho7 143.7(3) . 4_556 ?
Ho1 O7 Ho2 109.3(3) . . ?
Ho1 O7 Ho6 106.0(3) . 4_556 ?
Ho1 O7 H7 114.0 . . ?
Ho2 O7 Ho6 98.3(2) . 4_556 ?
Ho2 O7 H7 114.0 . . ?
Ho6 O7 H7 114.0 4_556 . ?
N3 C7 C11 105.4(11) . . ?
N3 C7 C23 108.7(12) . . ?
N3 C7 C27 114.1(13) . . ?
C11 C7 C27 109.2(13) . . ?
C23 C7 C11 111.2(15) . . ?
C23 C7 C27 108.2(12) . . ?
O1 Ho8 Ho2 40.50(18) . . ?
O1 Ho8 Ho3 75.31(16) . . ?
O1 Ho8 N3 78.6(3) . . ?
O1 Ho8 O4W 135.2(3) . . ?
O1 Ho8 O10 68.1(3) . . ?
O1 Ho8 O18 140.0(3) . 4_556 ?
O1 Ho8 O29 139.6(3) . . ?
Ho2 Ho8 Ho3 62.04(2) . . ?
N3 Ho8 Ho2 94.0(2) . . ?
N3 Ho8 Ho3 153.3(2) . . ?
O4W Ho8 Ho2 95.7(3) . . ?
O4W Ho8 Ho3 93.5(2) . . ?
O4W Ho8 N3 101.0(3) . . ?
O4W Ho8 O10 71.7(3) . . ?
O8 Ho8 O1 74.4(2) . . ?
O8 Ho8 Ho2 40.21(17) . . ?
O8 Ho8 Ho3 36.05(16) . . ?
O8 Ho8 N3 129.4(3) . . ?
O8 Ho8 O4W 72.0(3) . . ?
O8 Ho8 O10 66.4(2) . . ?
O8 Ho8 O14 147.3(3) . . ?
O8 Ho8 O18 96.9(2) . 4_556 ?
O8 Ho8 O29 141.9(3) . . ?
O10 Ho8 Ho2 44.11(17) . . ?
O10 Ho8 Ho3 100.33(17) . . ?
O10 Ho8 N3 64.0(3) . . ?
O14 Ho8 O1 82.6(3) . . ?
O14 Ho8 Ho2 123.0(3) . . ?
O14 Ho8 Ho3 115.8(3) . . ?
O14 Ho8 N3 65.8(4) . . ?
O14 Ho8 O4W 138.7(4) . . ?
O14 Ho8 O10 125.5(3) . . ?
O14 Ho8 O18 85.9(3) . 4_556 ?
O14 Ho8 O29 69.0(4) . . ?
O18 Ho8 Ho2 135.68(17) 4_556 . ?
O18 Ho8 Ho3 75.65(17) 4_556 . ?
O18 Ho8 N3 130.0(3) 4_556 . ?
O18 Ho8 O4W 73.3(3) 4_556 . ?
O18 Ho8 O10 144.4(3) 4_556 . ?
O18 Ho8 O29 67.7(3) 4_556 . ?
O29 Ho8 Ho2 149.5(3) . . ?
O29 Ho8 Ho3 142.7(2) . . ?
O29 Ho8 N3 64.0(3) . . ?
O29 Ho8 O4W 70.2(4) . . ?
O29 Ho8 O10 105.4(3) . . ?
O35 Ho8 O1 65.9(2) . . ?
O35 Ho8 Ho2 79.63(17) . . ?
O35 Ho8 Ho3 37.60(17) . . ?
O35 Ho8 N3 132.1(3) . . ?
O35 Ho8 O4W 126.7(3) . . ?
O35 Ho8 O8 71.3(2) . . ?
O35 Ho8 O10 123.7(2) . . ?
O35 Ho8 O14 78.3(3) . . ?
O35 Ho8 O18 74.3(3) . 4_556 ?
O35 Ho8 O29 130.6(4) . . ?
Ho2 O8 Ho8 99.1(2) . . ?
Ho2 O8 H8 113.6 . . ?
Ho3 O8 Ho2 108.9(3) . . ?
Ho3 O8 Ho8 106.8(3) . . ?
Ho3 O8 H8 113.6 . . ?
Ho8 O8 H8 113.6 . . ?
N4 C8 C13 104.5(9) . . ?
N4 C8 C18 112.9(10) . . ?
N4 C8 C21 109.7(10) . . ?
C18 C8 C13 109.7(10) . . ?
C21 C8 C13 110.4(11) . . ?
C21 C8 C18 109.5(10) . . ?
Ho3 O9 Ho3 108.3(3) . 4_556 ?
Ho3 O9 Ho7 107.7(3) . . ?
Ho3 O9 Ho7 99.5(2) 4_556 . ?
Ho3 O9 H9 113.4 4_556 . ?
Ho3 O9 H9 113.4 . . ?
Ho7 O9 H9 113.4 . . ?
N3 C9 C3 108.7(9) . . ?
N3 C9 H9A 110.0 . . ?
N3 C9 H9B 110.0 . . ?
C3 C9 H9A 110.0 . . ?
C3 C9 H9B 110.0 . . ?
H9A C9 H9B 108.3 . . ?
C3 O10 Ho2 133.9(7) . . ?
C3 O10 Ho8 122.0(7) . . ?
Ho8 O10 Ho2 92.6(2) . . ?
N1 C10 C2 109.4(8) . . ?
N1 C10 H10A 109.8 . . ?
N1 C10 H10B 109.8 . . ?
C2 C10 H10A 109.8 . . ?
C2 C10 H10B 109.8 . . ?
H10A C10 H10B 108.2 . . ?
Ho5 O11 H11 130(2) . . ?
C13 O11 Ho5 119.7(7) . . ?
C13 O11 H11 107(2) . . ?
C7 C11 H11A 109.4 . . ?
C7 C11 H11B 109.4 . . ?
H11A C11 H11B 108.0 . . ?
O14 C11 C7 111.0(12) . . ?
O14 C11 H11A 109.4 . . ?
O14 C11 H11B 109.4 . . ?
Ho2 O12 Ho5 105.1(2) . . ?
Ho2 O12 Ho6 97.1(2) . 4_556 ?
Ho2 O12 H12 113.4 . . ?
Ho5 O12 Ho6 113.2(3) . 4_556 ?
Ho5 O12 H12 113.4 . . ?
Ho6 O12 H12 113.4 4_556 . ?
N2 C12 C4 108.2(9) . . ?
N2 C12 H12A 110.1 . . ?
N2 C12 H12B 110.1 . . ?
C4 C12 H12A 110.1 . . ?
C4 C12 H12B 110.1 . . ?
H12A C12 H12B 108.4 . . ?
C2 O13 Ho7 125.6(6) . . ?
C8 C13 H13A 109.0 . . ?
C8 C13 H13B 109.0 . . ?
O11 C13 C8 113.1(10) . . ?
O11 C13 H13A 109.0 . . ?
O11 C13 H13B 109.0 . . ?
H13A C13 H13B 107.8 . . ?
Ho8 O14 H14 126(2) . . ?
C11 O14 Ho8 121.4(10) . . ?
C11 O14 H14 106(2) . . ?
N4 C14 C5 107.5(9) . . ?
N4 C14 H14A 110.2 . . ?
N4 C14 H14B 110.2 . . ?
C5 C14 H14A 110.2 . . ?
C5 C14 H14B 110.2 . . ?
H14A C14 H14B 108.5 . . ?
C3 O15 Ho5 127.4(6) . . ?
N1 C15 C16 108.3(11) . . ?
N1 C15 C24 113.1(12) . . ?
N1 C15 C26 105.6(11) . . ?
C16 C15 C24 107.8(12) . . ?
C26 C15 C16 113.7(13) . . ?
C26 C15 C24 108.5(12) . . ?
C5 O16 Ho6 126.6(7) . . ?
C15 C16 H16A 110.6 . . ?
C15 C16 H16B 110.6 . . ?
H16A C16 H16B 108.7 . . ?
O26 C16 C15 105.7(10) . . ?
O26 C16 H16A 110.6 . . ?
O26 C16 H16B 110.6 . . ?
Ho1 O17 Ho5 97.0(2) . 4_556 ?
Ho1 O17 Ho6 105.6(3) . . ?
Ho1 O17 H17 113.0 . . ?
Ho5 O17 H17 113.0 4_556 . ?
Ho6 O17 Ho5 114.0(3) . 4_556 ?
Ho6 O17 H17 113.0 . . ?
N2 C17 C20 104.9(11) . . ?
N2 C17 C28 111.3(12) . . ?
C20 C17 C28 110.2(12) . . ?
C30 C17 N2 109.0(11) . . ?
C30 C17 C20 113.2(14) . . ?
C30 C17 C28 108.3(12) . . ?
C1 O18 Ho8 126.5(6) . 4_556 ?
C8 C18 H18A 108.9 . . ?
C8 C18 H18B 108.9 . . ?
H18A C18 H18B 107.7 . . ?
O27 C18 C8 113.2(11) . . ?
O27 C18 H18A 108.9 . . ?
O27 C18 H18B 108.9 . . ?
C4 O19 Ho4 126.1(6) . . ?
N5 C19 C22 107.1(11) . . ?
N5 C19 C25 106.2(10) . . ?
N5 C19 C29 114.4(12) . . ?
C25 C19 C22 111.1(12) . . ?
C25 C19 C29 110.5(12) . . ?
C29 C19 C22 107.6(12) . . ?
Ho3 O20 Ho7 97.6(2) . 4_556 ?
Ho3 O20 H20 113.0 . . ?
Ho7 O20 Ho3 105.5(3) . . ?
Ho7 O20 Ho7 113.4(3) . 4_556 ?
Ho7 O20 H20 113.0 . . ?
Ho7 O20 H20 113.0 4_556 . ?
C17 C20 H20A 109.5 . . ?
C17 C20 H20B 109.5 . . ?
H20A C20 H20B 108.0 . . ?
O22 C20 C17 110.9(11) . . ?
O22 C20 H20A 109.5 . . ?
O22 C20 H20B 109.5 . . ?
Ho7 O21 H21 130(2) . . ?
C25 O21 Ho7 120.7(7) . . ?
C25 O21 H21 108(2) . . ?
C8 C21 H21A 110.3 . . ?
C8 C21 H21B 110.3 . . ?
H21A C21 H21B 108.6 . . ?
O28 C21 C8 106.9(9) . . ?
O28 C21 H21A 110.3 . . ?
O28 C21 H21B 110.3 . . ?
Ho6 O22 H22 94.8 4_556 . ?
C20 O22 Ho6 120.9(9) . 4_556 ?
C20 O22 H22 109.5 . . ?
C19 C22 H22A 110.4 . . ?
C19 C22 H22B 110.4 . . ?
H22A C22 H22B 108.6 . . ?
O25 C22 C19 106.7(10) . . ?
O25 C22 H22A 110.4 . . ?
O25 C22 H22B 110.4 . . ?
Ho4 O23 H23 128(2) . . ?
C26 O23 Ho4 120.2(8) . . ?
C26 O23 H23 107(2) . . ?
C7 C23 H23A 110.2 . . ?
C7 C23 H23B 110.2 . . ?
H23A C23 H23B 108.5 . . ?
O29 C23 C7 107.7(12) . . ?
O29 C23 H23A 110.2 . . ?
O29 C23 H23B 110.2 . . ?
Ho6 O24 H24 92(9) 4_556 . ?
C30 O24 Ho6 124.7(8) . 4_556 ?
C30 O24 H24 115(3) . . ?
C15 C24 H24A 110.9 . . ?
C15 C24 H24B 110.9 . . ?
H24A C24 H24B 108.9 . . ?
O30 C24 C15 104.2(12) . . ?
O30 C24 H24A 110.9 . . ?
O30 C24 H24B 110.9 . . ?
Ho7 O25 H25 124(2) . . ?
C22 O25 Ho7 124.8(8) . . ?
C22 O25 H25 107(2) . . ?
C19 C25 H25A 109.2 . . ?
C19 C25 H25B 109.2 . . ?
O21 C25 C19 112.0(10) . . ?
O21 C25 H25A 109.2 . . ?
O21 C25 H25B 109.2 . . ?
H25A C25 H25B 107.9 . . ?
Ho4 O26 H26 123.9(19) . . ?
C16 O26 Ho4 124.8(7) . . ?
C16 O26 H26 110(2) . . ?
C15 C26 H26A 109.0 . . ?
C15 C26 H26B 109.8 . . ?
O23 C26 C15 111.2(11) . . ?
O23 C26 H26A 109.3 . . ?
O23 C26 H26B 109.5 . . ?
H26A C26 H26B 108.0 . . ?
C18 O27 H27 109.5 . . ?
C7 C27 H27A 109.8 . . ?
C7 C27 H27B 109.8 . . ?
H27A C27 H27B 108.2 . . ?
O32 C27 C7 109.5(12) . . ?
O32 C27 H27A 109.8 . . ?
O32 C27 H27B 109.8 . . ?
Ho5 O28 H28 125.7(19) . . ?
C21 O28 Ho5 124.8(7) . . ?
C21 O28 H28 109.2(19) . . ?
C17 C28 H28A 108.8 . . ?
C17 C28 H28B 108.8 . . ?
H28A C28 H28B 107.7 . . ?
O33 C28 C17 113.8(12) . . ?
O33 C28 H28A 108.8 . . ?
O33 C28 H28B 108.8 . . ?
Ho8 O29 H29 127.2(18) . . ?
C23 O29 Ho8 123.0(8) . . ?
C23 O29 H29 109.8(18) . . ?
C19 C29 H29A 107.8 . . ?
C19 C29 H29B 107.8 . . ?
H29A C29 H29B 107.1 . . ?
O31 C29 C19 118.2(14) . . ?
O31 C29 H29A 107.8 . . ?
O31 C29 H29B 107.8 . . ?
C24 O30 H30 109.5 . . ?
C17 C30 H30A 110.5 . . ?
C17 C30 H30B 110.5 . . ?
O24 C30 C17 106.0(10) . . ?
O24 C30 H30A 110.5 . . ?
O24 C30 H30B 110.5 . . ?
H30A C30 H30B 108.7 . . ?
C29 O31 H31 109.5 . . ?
C27 O32 H32 109.5 . . ?
C28 O33 H33 109.5 . . ?
Ho2 O34 Ho3 109.3(3) . . ?
Ho2 O34 Ho4 107.2(3) . . ?
Ho2 O34 H34 113.4 . . ?
Ho3 O34 Ho4 98.9(2) . . ?
Ho3 O34 H34 113.4 . . ?
Ho4 O34 H34 113.4 . . ?
Ho3 O35 Ho4 96.6(2) . . ?
Ho3 O35 H35 113.2 . . ?
Ho4 O35 H35 113.2 . . ?
Ho8 O35 Ho3 105.2(3) . . ?
Ho8 O35 Ho4 114.2(3) . . ?
Ho8 O35 H35 113.2 . . ?

loop_
_geom_bond_atom_site_label_1
_geom_bond_atom_site_label_2
_geom_bond_distance
_geom_bond_site_symmetry_2
_geom_bond_publ_flag
Ho1 O2 2.470(8) 4_556 ?
Ho1 O2 2.470(8) . ?
Ho1 Ho5 3.5544(8) . ?
Ho1 Ho5 3.5543(8) 4_556 ?
Ho1 O5 2.341(7) . ?
Ho1 O5 2.341(7) 4_556 ?
Ho1 Ho6 3.7430(7) . ?
Ho1 Ho6 3.7430(7) 4_556 ?
Ho1 O7 2.300(6) 4_556 ?
Ho1 O7 2.300(6) . ?
Ho1 O17 2.347(7) . ?
Ho1 O17 2.347(7) 4_556 ?
O1W H1WA 0.9079 . ?
O1W H1WB 0.9042 . ?
O1W Ho4 2.470(9) . ?
O1 H1 1.0000 . ?
O1 Ho2 2.343(8) . ?
O1 Ho4 2.376(7) . ?
O1 Ho8 2.391(6) . ?
N1 H1A 1.0000 . ?
N1 Ho4 2.540(8) . ?
N1 C10 1.484(15) . ?
N1 C15 1.476(16) . ?
C1 O3 1.274(13) . ?
C1 C6 1.514(16) . ?
C1 O18 1.266(14) . ?
Ho2 Ho4 3.7410(10) . ?
Ho2 Cl4 3.216(7) . ?
Ho2 O5 2.299(6) . ?
Ho2 Ho6 3.5695(11) 4_556 ?
Ho2 O6 2.475(7) . ?
Ho2 O7 2.330(6) . ?
Ho2 Ho8 3.5725(11) . ?
Ho2 O8 2.336(7) . ?
Ho2 O10 2.489(7) . ?
Ho2 O12 2.360(7) . ?
Ho2 O34 2.288(7) . ?
O2W H2WA 0.9121 . ?
O2W H2WB 0.9138 . ?
O2W Ho6 2.463(8) . ?
O2 Ho5 2.465(7) . ?
O2 C5 1.276(13) . ?
N2 H2 1.0000 . ?
N2 Ho6 2.516(12) 4_556 ?
N2 C12 1.479(18) . ?
N2 C17 1.494(18) . ?
C2 O4 1.264(12) . ?
C2 C10 1.512(14) . ?
C2 O13 1.268(13) . ?
Ho3 O3 2.469(7) 4_556 ?
Ho3 Ho4 3.5679(10) . ?
Ho3 Cl4 3.136(17) . ?
Ho3 O4 2.505(7) . ?
Ho3 Ho7 3.5863(10) 4_556 ?
Ho3 Ho8 3.7402(10) . ?
Ho3 O8 2.299(7) . ?
Ho3 O9 2.285(6) . ?
Ho3 O9 2.337(7) 4_556 ?
Ho3 O20 2.358(7) . ?
Ho3 O34 2.336(7) . ?
Ho3 O35 2.364(7) . ?
O3W H3WA 0.9086 . ?
O3W H3WB 0.9096 . ?
O3W Ho5 2.435(9) . ?
O3 Ho3 2.469(7) 4_556 ?
O3 Ho7 2.471(7) . ?
N3 H3 1.0000 . ?
N3 C7 1.468(17) . ?
N3 Ho8 2.543(9) . ?
N3 C9 1.482(16) . ?
C3 C9 1.486(15) . ?
C3 O10 1.311(13) . ?
C3 O15 1.247(15) . ?
Ho4 O4 2.424(8) . ?
Ho4 O19 2.390(8) . ?
Ho4 O23 2.380(8) . ?
Ho4 O26 2.425(8) . ?
Ho4 O34 2.359(6) . ?
Ho4 O35 2.414(7) . ?
Cl4 Ho2 3.216(7) 4_556 ?
Cl4 Ho3 3.136(17) 4_556 ?
O4W H4WA 0.9113 . ?
O4W H4WB 0.9131 . ?
O4W Ho8 2.442(8) . ?
N4 H4 1.0000 . ?
N4 Ho5 2.560(9) . ?
N4 C8 1.498(14) . ?
N4 C14 1.469(15) . ?
C4 O6 1.290(12) . ?
C4 C12 1.506(15) . ?
C4 O19 1.247(13) . ?
Ho5 O5 2.372(7) . ?
Ho5 O11 2.390(8) . ?
Ho5 O12 2.371(7) . ?
Ho5 O15 2.416(7) . ?
Ho5 O17 2.400(7) 4_556 ?
Ho5 O28 2.425(10) . ?
O5 H5 1.0000 . ?
O5W H5WA 0.9039 . ?
O5W H5WB 0.9035 . ?
O5W Ho7 2.423(9) . ?
N5 H5A 1.0000 . ?
N5 C6 1.461(16) . ?
N5 Ho7 2.540(10) . ?
N5 C19 1.465(16) . ?
C5 C14 1.501(15) . ?
C5 O16 1.268(12) . ?
Ho6 Ho2 3.5696(11) 4_556 ?
Ho6 N2 2.516(12) 4_556 ?
Ho6 O6 2.440(7) 4_556 ?
Ho6 O7 2.388(6) 4_556 ?
Ho6 O12 2.404(6) 4_556 ?
Ho6 O16 2.413(8) . ?
Ho6 O17 2.352(7) . ?
Ho6 O22 2.398(10) 4_556 ?
Ho6 O24 2.422(9) 4_556 ?
O6 Ho6 2.440(7) 4_556 ?
C6 H6A 0.9900 . ?
C6 H6B 0.9900 . ?
Ho7 Ho3 3.5863(10) 4_556 ?
Ho7 Ho7 3.9791(15) 4_556 ?
Ho7 O9 2.360(7) . ?
Ho7 O13 2.400(8) . ?
Ho7 O20 2.352(7) . ?
Ho7 O20 2.409(7) 4_556 ?
Ho7 O21 2.357(9) . ?
Ho7 O25 2.428(10) . ?
O7 Ho6 2.388(6) 4_556 ?
O7 H7 1.0000 . ?
C7 C11 1.53(3) . ?
C7 C23 1.49(2) . ?
C7 C27 1.552(19) . ?
Ho8 O8 2.359(7) . ?
Ho8 O10 2.452(7) . ?
Ho8 O14 2.376(11) . ?
Ho8 O18 2.401(8) 4_556 ?
Ho8 O29 2.435(10) . ?
Ho8 O35 2.345(7) . ?
O8 H8 1.0000 . ?
C8 C13 1.528(17) . ?
C8 C18 1.523(16) . ?
C8 C21 1.505(18) . ?
O9 Ho3 2.338(7) 4_556 ?
O9 H9 1.0000 . ?
C9 H9A 0.9900 . ?
C9 H9B 0.9900 . ?
C10 H10A 0.9900 . ?
C10 H10B 0.9900 . ?
O11 H11 0.875(10) . ?
O11 C13 1.434(14) . ?
C11 H11A 0.9900 . ?
C11 H11B 0.9900 . ?
C11 O14 1.427(16) . ?
O12 Ho6 2.404(6) 4_556 ?
O12 H12 1.0000 . ?
C12 H12A 0.9900 . ?
C12 H12B 0.9900 . ?
C13 H13A 0.9900 . ?
C13 H13B 0.9900 . ?
O14 H14 0.877(10) . ?
C14 H14A 0.9900 . ?
C14 H14B 0.9900 . ?
C15 C16 1.53(2) . ?
C15 C24 1.561(19) . ?
C15 C26 1.50(2) . ?
C16 H16A 0.9900 . ?
C16 H16B 0.9900 . ?
C16 O26 1.424(14) . ?
O17 Ho5 2.400(7) 4_556 ?
O17 H17 1.0000 . ?
C17 C20 1.52(2) . ?
C17 C28 1.558(18) . ?
C17 C30 1.492(19) . ?
O18 Ho8 2.401(8) 4_556 ?
C18 H18A 0.9900 . ?
C18 H18B 0.9900 . ?
C18 O27 1.43(2) . ?
C19 C22 1.544(19) . ?
C19 C25 1.51(2) . ?
C19 C29 1.524(19) . ?
O20 Ho7 2.409(7) 4_556 ?
O20 H20 1.0000 . ?
C20 H20A 0.9900 . ?
C20 H20B 0.9900 . ?
C20 O22 1.402(16) . ?
O21 H21 0.874(10) . ?
O21 C25 1.437(15) . ?
C21 H21A 0.9900 . ?
C21 H21B 0.9900 . ?
C21 O28 1.431(15) . ?
O22 Ho6 2.398(10) 4_556 ?
O22 H22 0.8400 . ?
C22 H22A 0.9900 . ?
C22 H22B 0.9900 . ?
C22 O25 1.397(16) . ?
O23 H23 0.876(10) . ?
O23 C26 1.404(17) . ?
C23 H23A 0.9900 . ?
C23 H23B 0.9900 . ?
C23 O29 1.432(15) . ?
O24 Ho6 2.422(9) 4_556 ?
O24 H24 0.90(2) . ?
O24 C30 1.435(15) . ?
C24 H24A 0.9900 . ?
C24 H24B 0.9900 . ?
C24 O30 1.451(19) . ?
O25 H25 0.873(10) . ?
C25 H25A 0.9900 . ?
C25 H25B 0.9900 . ?
O26 H26 0.872(10) . ?
C26 H26A 0.9900 . ?
C26 H26B 0.9900 . ?
O27 H27 0.8400 . ?
C27 H27A 0.9900 . ?
C27 H27B 0.9900 . ?
C27 O32 1.46(2) . ?
O28 H28 0.877(10) . ?
C28 H28A 0.9900 . ?
C28 H28B 0.9900 . ?
C28 O33 1.373(17) . ?
O29 H29 0.878(10) . ?
C29 H29A 0.9900 . ?
C29 H29B 0.9900 . ?
C29 O31 1.38(2) . ?
O30 H30 0.8400 . ?
C30 H30A 0.9900 . ?
C30 H30B 0.9900 . ?
O31 H31 0.8400 . ?
O32 H32 0.8400 . ?
O33 H33 0.8400 . ?
O34 H34 1.0000 . ?
O35 H35 1.0000 . ?

loop_
_geom_torsion_atom_site_label_1
_geom_torsion_atom_site_label_2
_geom_torsion_atom_site_label_3
_geom_torsion_atom_site_label_4
_geom_torsion
_geom_torsion_site_symmetry_1
_geom_torsion_site_symmetry_2
_geom_torsion_site_symmetry_3
_geom_torsion_site_symmetry_4
_geom_torsion_publ_flag
Ho1 O2 C5 C14 127.5(9) . . . . ?
Ho1 O2 C5 O16 -53.0(14) . . . . ?
N1 C15 C16 O26 -42.1(16) . . . . ?
N1 C15 C24 O30 73.0(14) . . . . ?
N1 C15 C26 O23 53.3(15) . . . . ?
O2 C5 C14 N4 -28.3(14) . . . . ?
O2 C5 O16 Ho6 7.5(14) . . . . ?
N2 C17 C20 O22 50.5(15) . . . . ?
N2 C17 C28 O33 -163.4(13) . . . . ?
N2 C17 C30 O24 -41.3(17) . . . . ?
O3 C1 C6 N5 -30.7(13) . . . . ?
O3 C1 O18 Ho8 5.4(14) . . . 4_556 ?
N3 C7 C11 O14 47.6(16) . . . . ?
N3 C7 C23 O29 -47.7(18) . . . . ?
N3 C7 C27 O32 58.6(19) . . . . ?
Ho4 N1 C10 C2 42.0(11) . . . . ?
Ho4 N1 C15 C16 63.2(12) . . . . ?
Ho4 N1 C15 C24 -177.4(10) . . . . ?
Ho4 N1 C15 C26 -58.9(11) . . . . ?
Ho4 O23 C26 C15 -19.6(16) . . . . ?
O4 C2 C10 N1 -27.3(14) . . . . ?
O4 C2 O13 Ho7 6.0(15) . . . . ?
N4 C8 C13 O11 47.9(13) . . . . ?
N4 C8 C18 O27 50.6(16) . . . . ?
N4 C8 C21 O28 -43.7(15) . . . . ?
Ho5 O2 C5 C14 -4.0(13) . . . . ?
Ho5 O2 C5 O16 175.5(7) . . . . ?
Ho5 N4 C8 C13 -58.8(9) . . . . ?
Ho5 N4 C8 C18 -178.0(9) . . . . ?
Ho5 N4 C8 C21 59.6(10) . . . . ?
Ho5 N4 C14 C5 44.5(10) . . . . ?
Ho5 O11 C13 C8 -11.3(13) . . . . ?
N5 C19 C22 O25 -47.0(15) . . . . ?
N5 C19 C25 O21 45.6(15) . . . . ?
N5 C19 C29 O31 -65(2) . . . . ?
Ho6 N2 C12 C4 45.0(11) 4_556 . . . ?
Ho6 N2 C17 C20 -59.6(11) 4_556 . . . ?
Ho6 N2 C17 C28 -178.7(10) 4_556 . . . ?
Ho6 N2 C17 C30 61.9(13) 4_556 . . . ?
Ho6 O24 C30 C17 0.8(17) 4_556 . . . ?
O6 C4 C12 N2 -28.7(14) . . . . ?
O6 C4 O19 Ho4 7.6(14) . . . . ?
C6 C1 O3 Ho3 132.7(9) . . . 4_556 ?
C6 C1 O3 Ho7 -1.8(12) . . . . ?
C6 C1 O18 Ho8 -175.6(7) . . . 4_556 ?
C6 N5 C19 C22 -64.9(14) . . . . ?
C6 N5 C19 C25 176.3(11) . . . . ?
C6 N5 C19 C29 54.2(17) . . . . ?
Ho7 N5 C6 C1 46.7(10) . . . . ?
Ho7 N5 C19 C22 61.4(11) . . . . ?
Ho7 N5 C19 C25 -57.3(11) . . . . ?
Ho7 N5 C19 C29 -179.4(11) . . . . ?
Ho7 O21 C25 C19 -9.6(15) . . . . ?
C7 N3 C9 C3 168.5(11) . . . . ?
C7 C11 O14 Ho8 -12.1(16) . . . . ?
C7 C23 O29 Ho8 11.4(19) . . . . ?
Ho8 N3 C7 C11 -58.6(12) . . . . ?
Ho8 N3 C7 C23 60.8(14) . . . . ?
Ho8 N3 C7 C27 -178.4(11) . . . . ?
Ho8 N3 C9 C3 45.2(11) . . . . ?
C8 N4 C14 C5 166.6(9) . . . . ?
C8 C21 O28 Ho5 5.4(18) . . . . ?
C9 N3 C7 C11 176.0(11) . . . . ?
C9 N3 C7 C23 -64.6(16) . . . . ?
C9 N3 C7 C27 56.2(17) . . . . ?
C9 C3 O10 Ho2 130.2(9) . . . . ?
C9 C3 O10 Ho8 -2.2(12) . . . . ?
C9 C3 O15 Ho5 -175.7(7) . . . . ?
O10 C3 C9 N3 -29.6(13) . . . . ?
O10 C3 O15 Ho5 4.3(14) . . . . ?
C10 N1 C15 C16 -61.1(15) . . . . ?
C10 N1 C15 C24 58.3(15) . . . . ?
C10 N1 C15 C26 176.8(10) . . . . ?
C10 C2 O4 Ho3 129.0(9) . . . . ?
C10 C2 O4 Ho4 -3.6(13) . . . . ?
C10 C2 O13 Ho7 -174.6(8) . . . . ?
C11 C7 C23 O29 67.9(16) . . . . ?
C11 C7 C27 O32 -59.1(17) . . . . ?
C12 N2 C17 C20 174.6(11) . . . . ?
C12 N2 C17 C28 55.5(16) . . . . ?
C12 N2 C17 C30 -63.9(16) . . . . ?
C12 C4 O6 Ho2 130.5(9) . . . . ?
C12 C4 O6 Ho6 -3.0(12) . . . 4_556 ?
C12 C4 O19 Ho4 -173.8(8) . . . . ?
O13 C2 O4 Ho3 -51.6(14) . . . . ?
O13 C2 O4 Ho4 175.8(7) . . . . ?
O13 C2 C10 N1 153.2(10) . . . . ?
C13 C8 C18 O27 -65.5(15) . . . . ?
C13 C8 C21 O28 71.0(14) . . . . ?
C14 N4 C8 C13 176.3(10) . . . . ?
C14 N4 C8 C18 57.1(14) . . . . ?
C14 N4 C8 C21 -65.2(13) . . . . ?
C14 C5 O16 Ho6 -173.0(7) . . . . ?
O15 C3 C9 N3 150.4(10) . . . . ?
O15 C3 O10 Ho2 -49.8(14) . . . . ?
O15 C3 O10 Ho8 177.8(7) . . . . ?
C15 N1 C10 C2 164.1(10) . . . . ?
C15 C16 O26 Ho4 -0.3(16) . . . . ?
O16 C5 C14 N4 152.3(10) . . . . ?
C16 C15 C24 O30 -167.3(12) . . . . ?
C16 C15 C26 O23 -65.3(15) . . . . ?
C17 N2 C12 C4 168.3(10) . . . . ?
C17 C20 O22 Ho6 -16.1(15) . . . 4_556 ?
O18 C1 O3 Ho3 -48.3(15) . . . 4_556 ?
O18 C1 O3 Ho7 177.2(7) . . . . ?
O18 C1 C6 N5 150.2(10) . . . . ?
C18 C8 C13 O11 169.2(10) . . . . ?
C18 C8 C21 O28 -168.1(12) . . . . ?
O19 C4 O6 Ho2 -50.8(14) . . . . ?
O19 C4 O6 Ho6 175.7(7) . . . 4_556 ?
O19 C4 C12 N2 152.5(10) . . . . ?
C19 N5 C6 C1 171.0(10) . . . . ?
C19 C22 O25 Ho7 9.6(17) . . . . ?
C20 C17 C28 O33 80.7(16) . . . . ?
C20 C17 C30 O24 75.0(15) . . . . ?
C21 C8 C13 O11 -70.1(12) . . . . ?
C21 C8 C18 O27 173.1(13) . . . . ?
C22 C19 C25 O21 -70.6(14) . . . . ?
C22 C19 C29 O31 54(2) . . . . ?
C23 C7 C11 O14 -70.0(15) . . . . ?
C23 C7 C27 O32 179.7(14) . . . . ?
C24 C15 C16 O26 -164.8(12) . . . . ?
C24 C15 C26 O23 174.9(12) . . . . ?
C25 C19 C22 O25 68.6(15) . . . . ?
C25 C19 C29 O31 175.6(16) . . . . ?
C26 C15 C16 O26 74.9(14) . . . . ?
C26 C15 C24 O30 -43.8(15) . . . . ?
C27 C7 C11 O14 170.6(12) . . . . ?
C27 C7 C23 O29 -172.2(14) . . . . ?
C28 C17 C20 O22 170.4(11) . . . . ?
C28 C17 C30 O24 -162.5(12) . . . . ?
C29 C19 C22 O25 -170.4(13) . . . . ?
C29 C19 C25 O21 170.1(13) . . . . ?
C30 C17 C20 O22 -68.1(15) . . . . ?
C30 C17 C28 O33 -43.7(19) . . . . ?
